data_4344455
loop_
_publ_author_name
'Zhang, Li'
'Zhao, Lang'
'Zhang, Peng'
'Wang, Chao'
'Yuan, Sen-Wen'
'Tang, Jinkui'

_publ_section_title
;
 Nanoscale {Ln(III)24Zn(II)6} Triangular Metalloring with Magnetic
 Refrigerant, Slow Magnetic Relaxation, and Fluorescent Properties.
;
_journal_issue 23
_journal_name_full 'Inorganic chemistry'
_journal_page_first 11535
_journal_page_last 11541
_journal_paper_doi 10.1021/acs.inorgchem.5b02215
_journal_volume 54
_journal_year 2015
_chemical_formula_sum 'C172 H265 Cl7 Dy24 N48 O195 Zn6'
_chemical_formula_weight 10665.69
_chemical_name_systematic
; 
 ? 
;
_space_group_IT_number 15
_symmetry_cell_setting monoclinic
_symmetry_space_group_name_Hall '-C 2yc'
_symmetry_space_group_name_H-M 'C 1 2/c 1'
_atom_sites_solution_hydrogens geom
_atom_sites_solution_primary direct
_atom_sites_solution_secondary difmap
_audit_creation_method SHELXL-97
_cell_angle_alpha 90.00
_cell_angle_beta 113.1730(10)
_cell_angle_gamma 90.00
_cell_formula_units_Z 4
_cell_length_a 47.586(3)
_cell_length_b 42.449(3)
_cell_length_c 24.6782(17)
_cell_measurement_reflns_used 9976
_cell_measurement_temperature 186(2)
_cell_measurement_theta_max 25.55
_cell_measurement_theta_min 2.30
_cell_volume 45828(5)
_computing_cell_refinement 'Bruker SMART'
_computing_data_collection 'Bruker SMART'
_computing_data_reduction 'Bruker SAINT'
_computing_molecular_graphics 'Bruker SHELXTL'
_computing_publication_material 'Bruker SHELXTL'
_computing_structure_refinement 'SHELXL-97 (Sheldrick, 1997)'
_computing_structure_solution 'SHELXS-97 (Sheldrick, 1990)'
_diffrn_ambient_temperature 186(2)
_diffrn_measured_fraction_theta_full 0.999
_diffrn_measured_fraction_theta_max 0.999
_diffrn_measurement_device_type 'CCD area detector'
_diffrn_measurement_method 'phi and omega scans'
_diffrn_radiation_monochromator graphite
_diffrn_radiation_source 'fine-focus sealed tube'
_diffrn_radiation_type MoK\a
_diffrn_radiation_wavelength 0.71073
_diffrn_reflns_av_R_equivalents 0.0627
_diffrn_reflns_av_sigmaI/netI 0.0806
_diffrn_reflns_limit_h_max 56
_diffrn_reflns_limit_h_min -48
_diffrn_reflns_limit_k_max 48
_diffrn_reflns_limit_k_min -50
_diffrn_reflns_limit_l_max 23
_diffrn_reflns_limit_l_min -29
_diffrn_reflns_number 115741
_diffrn_reflns_theta_full 25.00
_diffrn_reflns_theta_max 25.00
_diffrn_reflns_theta_min 0.67
_exptl_absorpt_coefficient_mu 4.285
_exptl_absorpt_correction_T_max 0.483
_exptl_absorpt_correction_T_min 0.441
_exptl_absorpt_correction_type multi-scan
_exptl_crystal_colour colorless
_exptl_crystal_density_diffrn 1.546
_exptl_crystal_density_method 'not measured'
_exptl_crystal_description needle
_exptl_crystal_F_000 20304
_exptl_crystal_size_max 0.20
_exptl_crystal_size_mid 0.19
_exptl_crystal_size_min 0.17
_refine_diff_density_max 3.419
_refine_diff_density_min -1.758
_refine_diff_density_rms 0.478
_refine_ls_extinction_method none
_refine_ls_goodness_of_fit_ref 1.093
_refine_ls_hydrogen_treatment constr
_refine_ls_matrix_type fullcycle
_refine_ls_number_parameters 2065
_refine_ls_number_reflns 40321
_refine_ls_number_restraints 78
_refine_ls_restrained_S_all 1.094
_refine_ls_R_factor_all 0.1307
_refine_ls_R_factor_gt 0.0691
_refine_ls_shift/su_max 0.007
_refine_ls_shift/su_mean 0.000
_refine_ls_structure_factor_coef Fsqd
_refine_ls_weighting_details 'calc w=1/[\s^2^(Fo^2^)+(0.1419P)^2^+0.0000P] where P=(Fo^2^+2Fc^2^)/3'
_refine_ls_weighting_scheme calc
_refine_ls_wR_factor_gt 0.2079
_refine_ls_wR_factor_ref 0.2445
_reflns_number_gt 24625
_reflns_number_total 40321
_reflns_threshold_expression >2sigma(I)
_cod_data_source_file ic5b02215_si_002.cif
_cod_data_source_block Dy
_cod_depositor_comments
;
The following automatic conversions were performed:

'_symmetry_cell_setting' value 'Monoclinic' changed to 'monoclinic'
according to
/usr/data/users/saulius/crontab/automatic-downloads/rss-feeds/ACS/lib/dictionaries/cif_core.dic
dictionary named 'cif_core.dic' version 2.4.2 from 2011-04-26.

Automatic conversion script
Id: cif_fix_values 4268 2015-11-12 08:31:59Z antanas 

 Adding full bibliography for 4344453--4344455.cif.
;
_cod_original_sg_symbol_H-M C2/c
_cod_database_code 4344455

loop_
_symmetry_equiv_pos_as_xyz
'x, y, z'
'-x, y, -z+1/2'
'x+1/2, y+1/2, z'
'-x+1/2, y+1/2, -z+1/2'
'-x, -y, -z'
'x, -y, z-1/2'
'-x+1/2, -y+1/2, -z'
'x+1/2, -y+1/2, z-1/2'

loop_
_atom_site_label
_atom_site_type_symbol
_atom_site_fract_x
_atom_site_fract_y
_atom_site_fract_z
_atom_site_U_iso_or_equiv
_atom_site_adp_type
_atom_site_occupancy
_atom_site_symmetry_multiplicity
_atom_site_calc_flag
_atom_site_refinement_flags
Dy1 Dy 0.938337(9) 0.935905(10) 0.624488(18) 0.029 Uani 1 1 d .
Dy2 Dy 0.866471(9) 0.982877(10) 0.616273(19) 0.033 Uani 1 1 d .
Dy3 Dy 0.865806(9) 0.894587(10) 0.610910(18) 0.032 Uani 1 1 d .
Dy4 Dy 0.873272(10) 0.944023(11) 0.486433(18) 0.033 Uani 1 1 d .
Dy5 Dy 0.822735(10) 0.840554(11) 0.39441(2) 0.038 Uani 1 1 d .
Dy6 Dy 0.851001(12) 0.785386(12) 0.30891(2) 0.047 Uani 1 1 d .
Dy7 Dy 0.862775(10) 0.771249(10) 0.47200(2) 0.035 Uani 1 1 d .
Dy8 Dy 0.908770(10) 0.831882(11) 0.43112(2) 0.037 Uani 1 1 d .
Dy9 Dy 0.923863(10) 0.636416(11) 0.60020(2) 0.040 Uani 1 1 d .
Dy10 Dy 0.953295(11) 0.558998(11) 0.65497(3) 0.049 Uani 1 1 d .
Dy11 Dy 0.872948(11) 0.575957(11) 0.63777(2) 0.048 Uani 1 1 d .
Dy12 Dy 0.936790(10) 0.617565(11) 0.75775(2) 0.042 Uani 1 1 d .
Zn1 Zn 1.0000 0.89818(3) 0.7500 0.035 Uani 1 2 d S
Zn2 Zn 1.0000 0.97022(3) 0.7500 0.033 Uani 1 2 d S
Zn3 Zn 0.91883(2) 0.72280(3) 0.58773(5) 0.041 Uani 1 1 d .
Zn4 Zn 0.86934(3) 0.68623(3) 0.48818(5) 0.043 Uani 1 1 d .
Cl1 Cl 0.16584(7) 0.69532(9) 0.85717(17) 0.082 Uani 1 1 d .
Cl2 Cl 0.05269(9) 0.70771(10) 0.08184(18) 0.096 Uani 1 1 d .
Cl3 Cl 1.0000 0.78207(8) 0.7500 0.056 Uani 1 2 d SD
Cl4 Cl 0.93142(7) 0.94142(8) 0.83752(12) 0.072 Uani 1 1 d D
N1 N 0.98398(17) 0.86491(17) 0.7946(3) 0.039 Uani 1 1 d .
N2 N 0.9574(2) 0.8343(2) 0.8619(4) 0.065 Uani 1 1 d .
N3 N 0.98608(17) 1.00604(16) 0.7960(3) 0.033 Uani 1 1 d .
N4 N 0.9646(2) 1.0572(2) 0.8385(4) 0.072 Uani 1 1 d .
N5 N 0.87218(17) 0.95531(18) 0.3817(3) 0.039 Uani 1 1 d .
N6 N 0.8737(2) 0.9582(2) 0.2702(4) 0.064 Uani 1 1 d .
N7 N 0.84122(18) 0.84663(19) 0.6457(3) 0.045 Uani 1 1 d .
N8 N 0.81013(19) 0.7944(2) 0.6615(4) 0.056 Uani 1 1 d .
N9 N 0.77325(18) 0.86838(19) 0.3954(4) 0.046 Uani 1 1 d .
N10 N 0.72704(18) 0.9015(2) 0.4128(5) 0.072 Uani 1 1 d .
N11 N 0.96303(17) 0.85732(19) 0.4574(4) 0.048 Uani 1 1 d .
N12 N 1.0146(2) 0.8955(2) 0.4834(4) 0.066 Uani 1 1 d .
N13 N 0.91883(18) 0.74508(18) 0.6662(4) 0.048 Uani 1 1 d .
N14 N 0.9060(2) 0.7670(2) 0.7601(4) 0.067 Uani 1 1 d .
N15 N 0.96505(17) 0.73457(17) 0.6032(4) 0.043 Uani 1 1 d .
N16 N 1.02213(19) 0.7438(2) 0.6026(5) 0.064 Uani 1 1 d .
N17 N 0.8695(2) 0.66066(18) 0.4136(4) 0.052 Uani 1 1 d .
N18 N 0.8677(5) 0.6375(3) 0.3076(6) 0.184 Uani 1 1 d .
N19 N 0.82293(17) 0.67629(18) 0.4684(3) 0.042 Uani 1 1 d .
N20 N 0.7634(2) 0.6550(3) 0.4469(6) 0.096 Uani 1 1 d .
N21 N 0.94874(18) 0.6411(2) 0.8631(4) 0.054 Uani 1 1 d .
N22 N 0.9686(3) 0.6620(3) 0.9783(5) 0.094 Uani 1 1 d .
N23 N 0.9857(2) 0.5220(2) 0.6180(5) 0.064 Uani 1 1 d .
N24 N 1.0260(3) 0.4922(2) 0.5789(7) 0.119 Uani 1 1 d .
O1 O 1.00787(13) 0.93410(13) 0.8111(2) 0.032 Uani 1 1 d .
H1 H 0.9940 0.9341 0.8318 0.038 Uiso 1 1 calc R
O2 O 0.87227(13) 0.72621(14) 0.5373(3) 0.039 Uani 1 1 d .
H2 H 0.8595 0.7257 0.5603 0.047 Uiso 1 1 calc R
O3 O 0.91553(13) 0.68283(14) 0.5386(3) 0.041 Uani 1 1 d .
H3 H 0.9282 0.6834 0.5155 0.049 Uiso 1 1 calc R
O4 O 0.84833(13) 0.94071(13) 0.5505(3) 0.034 Uani 1 1 d .
H4 H 0.8260 0.9411 0.5297 0.041 Uiso 1 1 calc R
O5 O 0.90115(13) 0.97305(14) 0.5726(3) 0.035 Uani 1 1 d .
H5 H 0.9100 0.9924 0.5644 0.042 Uiso 1 1 calc R
O6 O 0.89736(13) 0.93746(13) 0.6565(2) 0.032 Uani 1 1 d .
H6 H 0.9046 0.9366 0.6995 0.038 Uiso 1 1 calc R
O7 O 0.89712(12) 0.90567(13) 0.5613(2) 0.030 Uani 1 1 d .
H7 H 0.9036 0.8868 0.5465 0.036 Uiso 1 1 calc R
O8 O 0.87106(12) 0.82594(13) 0.4671(2) 0.031 Uani 1 1 d .
H8 H 0.8758 0.8367 0.5048 0.037 Uiso 1 1 calc R
O9 O 0.82854(14) 0.78644(15) 0.3769(3) 0.043 Uani 1 1 d .
H9 H 0.8092 0.7748 0.3636 0.051 Uiso 1 1 calc R
O10 O 0.85839(14) 0.83450(14) 0.3530(3) 0.041 Uani 1 1 d .
H10 H 0.8569 0.8514 0.3249 0.050 Uiso 1 1 calc R
O11 O 0.88829(14) 0.78132(14) 0.4075(3) 0.042 Uani 1 1 d .
H11 H 0.9039 0.7655 0.4113 0.050 Uiso 1 1 calc R
O12 O 0.89820(12) 0.62556(14) 0.6630(3) 0.036 Uani 1 1 d .
H12 H 0.8842 0.6425 0.6626 0.044 Uiso 1 1 calc R
O13 O 0.90718(14) 0.58369(14) 0.5918(3) 0.048 Uani 1 1 d .
H13 H 0.8995 0.5757 0.5513 0.058 Uiso 1 1 calc R
O14 O 0.92242(14) 0.56800(16) 0.7098(3) 0.051 Uani 1 1 d .
H14 H 0.9235 0.5508 0.7370 0.061 Uiso 1 1 calc R
O15 O 0.95734(13) 0.61244(14) 0.6883(3) 0.043 Uani 1 1 d .
H15 H 0.9782 0.6206 0.7018 0.051 Uiso 1 1 calc R
O16 O 0.95010(12) 0.89486(13) 0.6977(2) 0.032 Uani 1 1 d .
O17 O 0.90682(14) 0.87242(14) 0.6961(3) 0.040 Uani 1 1 d .
O18 O 0.95194(13) 0.97688(13) 0.6976(2) 0.031 Uani 1 1 d .
O19 O 0.91062(14) 1.00500(16) 0.6905(3) 0.046 Uani 1 1 d .
O20 O 0.86301(13) 0.79242(14) 0.5621(2) 0.036 Uani 1 1 d .
O21 O 0.87362(12) 0.84348(14) 0.5787(3) 0.035 Uani 1 1 d .
O22 O 0.83125(13) 0.87438(15) 0.4750(3) 0.038 Uani 1 1 d .
O23 O 0.81373(14) 0.88730(15) 0.5443(3) 0.043 Uani 1 1 d .
O24 O 0.90391(15) 0.88083(16) 0.3809(3) 0.048 Uani 1 1 d .
O25 O 0.87940(13) 0.89848(15) 0.4350(3) 0.039 Uani 1 1 d .
O26 O 0.92843(12) 0.86194(14) 0.5195(3) 0.034 Uani 1 1 d .
O27 O 0.96000(13) 0.89849(14) 0.5794(2) 0.034 Uani 1 1 d .
O28 O 0.91705(13) 0.76527(15) 0.5332(3) 0.040 Uani 1 1 d .
O29 O 0.94484(13) 0.79783(14) 0.5029(3) 0.043 Uani 1 1 d .
O30 O 0.92699(14) 0.68469(15) 0.6533(3) 0.045 Uani 1 1 d .
O31 O 0.93043(14) 0.67443(16) 0.7463(3) 0.049 Uani 1 1 d .
O32 O 0.85964(15) 0.72218(14) 0.4214(3) 0.046 Uani 1 1 d .
O33 O 0.85169(17) 0.73125(16) 0.3275(3) 0.057 Uani 1 1 d .
O34 O 0.87092(13) 0.64465(14) 0.5377(3) 0.045 Uani 1 1 d .
O35 O 0.84176(14) 0.60849(17) 0.5587(3) 0.055 Uani 1 1 d .
O36 O 0.98699(14) 0.63797(15) 0.8090(3) 0.043 Uani 1 1 d .
O37 O 1.02638(14) 0.65261(14) 0.8911(3) 0.043 Uani 1 1 d .
O38 O 1.00698(14) 0.56877(16) 0.6942(3) 0.050 Uani 1 1 d .
O39 O 1.04597(15) 0.57615(17) 0.6707(3) 0.057 Uani 1 1 d .
O40 O 0.84342(15) 0.91469(16) 0.6700(3) 0.048 Uani 1 1 d .
O41 O 0.85014(14) 0.96591(15) 0.6884(3) 0.046 Uani 1 1 d .
O42 O 0.85737(16) 0.99534(15) 0.4621(3) 0.050 Uani 1 1 d .
O43 O 0.85185(15) 1.01933(16) 0.5389(3) 0.051 Uani 1 1 d .
O44 O 0.92377(15) 0.94731(15) 0.4927(3) 0.047 Uani 1 1 d U
O45 O 0.96098(14) 0.96579(14) 0.5720(3) 0.039 Uani 1 1 d U
O46 O 0.81358(14) 0.76109(15) 0.4714(3) 0.043 Uani 1 1 d .
O47 O 0.80549(14) 0.81210(15) 0.4566(3) 0.048 Uani 1 1 d .
O48 O 0.78373(17) 0.83035(16) 0.3062(3) 0.056 Uani 1 1 d .
O49 O 0.79952(17) 0.79806(18) 0.2532(3) 0.061 Uani 1 1 d .
O50 O 0.92529(15) 0.81524(16) 0.3593(3) 0.054 Uani 1 1 d .
O51 O 0.89818(17) 0.7791(2) 0.3001(3) 0.074 Uani 1 1 d .
O52 O 0.81770(17) 0.88914(16) 0.3451(3) 0.054 Uani 1 1 d .
O53 O 0.82461(16) 0.8781(3) 0.2656(5) 0.211 Uani 1 1 d D
O54 O 0.96321(15) 0.58266(19) 0.5790(3) 0.061 Uani 1 1 d .
O55 O 0.93089(14) 0.61694(15) 0.5172(3) 0.048 Uani 1 1 d .
O56 O 0.85127(16) 0.59837(18) 0.6997(3) 0.062 Uani 1 1 d .
O57 O 0.89338(14) 0.61369(17) 0.7768(3) 0.056 Uani 1 1 d .
O58 O 0.92222(16) 0.51804(17) 0.6057(4) 0.064 Uani 1 1 d U
O59 O 0.87347(17) 0.52751(17) 0.5937(4) 0.066 Uani 1 1 d U
O60 O 0.85416(15) 1.03229(15) 0.6501(3) 0.051 Uani 1 1 d .
O61 O 0.80989(15) 0.98564(19) 0.5741(3) 0.068 Uani 1 1 d .
O62 O 0.82247(15) 0.93712(16) 0.4193(3) 0.052 Uani 1 1 d .
O63 O 0.8521(2) 0.8227(2) 0.2333(3) 0.081 Uani 1 1 d .
O64 O 0.8367(2) 0.7547(2) 0.2192(4) 0.091 Uani 1 1 d .
O65 O 0.82033(15) 0.55737(15) 0.5981(3) 0.054 Uani 1 1 d .
O66 O 0.87105(19) 0.53518(19) 0.7075(4) 0.090 Uani 1 1 d .
O67 O 0.97055(14) 0.51604(16) 0.7233(3) 0.072 Uani 1 1 d D
O68 O 0.1912(3) 0.6872(3) 0.8550(8) 0.189 Uani 1 1 d .
O69 O 0.1741(4) 0.7147(3) 0.9098(7) 0.214 Uani 1 1 d .
O70 O 0.1550(3) 0.7190(4) 0.8119(9) 0.251 Uani 1 1 d .
O71 O 0.1456(3) 0.6749(3) 0.8564(10) 0.278 Uani 1 1 d .
O72 O 0.0697(3) 0.7312(4) 0.0754(8) 0.244 Uani 1 1 d .
O73 O 0.0223(4) 0.7149(4) 0.0518(11) 0.277 Uani 1 1 d .
O74 O 0.0615(5) 0.7016(5) 0.1398(7) 0.285 Uani 1 1 d .
O75 O 0.0569(3) 0.6789(4) 0.0493(7) 0.211 Uani 1 1 d .
O76 O 1.0164(3) 0.7895(3) 0.8096(3) 0.061 Uani 0.50 1 d PD
O77 O 1.01782(15) 0.7823(3) 0.7173(4) 0.068 Uani 0.50 1 d PD
O78 O 0.9864(2) 0.75268(19) 0.7487(5) 0.087 Uani 0.50 1 d PD
O79 O 0.97578(19) 0.8034(2) 0.7252(5) 0.067 Uani 0.50 1 d PD
O80 O 0.21392(18) 0.7408(2) 0.8050(4) 0.088 Uani 1 1 d .
O81 O 0.07543(16) 0.03422(15) 0.9354(3) 0.061 Uani 1 1 d D
O82 O 0.22452(17) 0.74839(19) 0.1684(4) 0.074 Uani 1 1 d .
O83 O 0.0000 0.1091(3) 0.7500 0.093 Uani 1 2 d S
O84 O 0.1173(3) 0.5602(2) 0.0259(4) 0.104 Uani 1 1 d .
O85 O 0.8978(4) 0.7214(5) 0.2367(9) 0.282 Uani 1 1 d .
O86 O 0.20071(18) 0.6332(6) 0.1492(5) 0.338 Uani 1 1 d DU
O87 O 0.25000(15) 0.6406(5) 0.2069(8) 0.318 Uani 1 1 d DU
O88 O 0.95875(18) 0.9287(2) 0.8683(5) 0.316 Uani 1 1 d D
O89 O 0.9311(4) 0.97271(17) 0.8233(10) 0.451 Uani 1 1 d D
O90 O 0.91244(17) 0.9491(4) 0.8641(3) 0.234 Uani 1 1 d D
O91 O 0.9187(3) 0.9310(3) 0.7813(3) 0.286 Uani 1 1 d D
O92 O 0.0699(2) 0.0714(3) 0.0197(4) 0.124 Uani 1 1 d .
O93 O 0.7722(3) 0.9065(4) 0.6011(8) 0.244 Uani 1 1 d .
O94 O 0.9196(2) 0.5004(4) 0.7452(7) 0.302 Uani 1 1 d D
O95 O 0.9286(4) 0.8768(4) 0.2847(7) 0.191 Uani 1 1 d U
O96 O 0.7953(3) 0.9648(5) 0.4589(3) 0.230 Uani 1 1 d D
C1 C 0.9352(2) 0.8779(2) 0.7175(4) 0.035 Uani 1 1 d .
C2 C 0.9536(2) 0.8624(2) 0.7770(4) 0.047 Uani 1 1 d .
C3 C 0.9410(2) 0.8470(3) 0.8117(4) 0.056 Uani 1 1 d .
H100 H 0.9198 0.8458 0.7983 0.068 Uiso 1 1 calc R
C4 C 0.9873(3) 0.8339(3) 0.8769(5) 0.071 Uani 1 1 d .
H101 H 0.9996 0.8230 0.9106 0.085 Uiso 1 1 calc R
C5 C 1.0005(3) 0.8491(2) 0.8440(5) 0.061 Uani 1 1 d .
H102 H 1.0217 0.8484 0.8563 0.074 Uiso 1 1 calc R
C6 C 0.93835(19) 0.9980(2) 0.7147(4) 0.032 Uani 1 1 d .
C7 C 0.9575(2) 1.0161(2) 0.7678(4) 0.041 Uani 1 1 d .
C8 C 0.9469(3) 1.0405(3) 0.7876(5) 0.066 Uani 1 1 d .
H103 H 0.9268 1.0468 0.7668 0.080 Uiso 1 1 calc R
C9 C 0.9923(2) 1.0463(3) 0.8655(5) 0.058 Uani 1 1 d .
H104 H 1.0049 1.0557 0.9006 0.070 Uiso 1 1 calc R
C10 C 1.0037(2) 1.0218(2) 0.8446(4) 0.040 Uani 1 1 d .
H105 H 1.0240 1.0159 0.8644 0.048 Uiso 1 1 calc R
C11 C 0.86084(18) 0.8189(2) 0.5836(4) 0.036 Uani 1 1 d .
C12 C 0.84290(19) 0.8199(2) 0.6215(4) 0.038 Uani 1 1 d .
C13 C 0.8265(2) 0.7935(2) 0.6277(4) 0.045 Uani 1 1 d .
H106 H 0.8269 0.7749 0.6079 0.053 Uiso 1 1 calc R
C14 C 0.8108(2) 0.8218(3) 0.6888(5) 0.063 Uani 1 1 d .
H107 H 0.8001 0.8237 0.7131 0.075 Uiso 1 1 calc R
C15 C 0.8265(2) 0.8467(3) 0.6818(5) 0.057 Uani 1 1 d .
H108 H 0.8272 0.8649 0.7032 0.068 Uiso 1 1 calc R
C16 C 0.81065(19) 0.8809(2) 0.4939(4) 0.038 Uani 1 1 d .
C17 C 0.7781(2) 0.8823(2) 0.4453(4) 0.039 Uani 1 1 d .
C18 C 0.7552(2) 0.8998(3) 0.4554(5) 0.057 Uani 1 1 d .
H18 H 0.7597 0.9100 0.4912 0.069 Uiso 1 1 calc R
C19 C 0.7221(3) 0.8855(3) 0.3617(6) 0.093 Uani 1 1 d .
H19 H 0.7026 0.8853 0.3320 0.111 Uiso 1 1 calc R
C20 C 0.7455(2) 0.8696(3) 0.3533(5) 0.060 Uani 1 1 d .
H20 H 0.7415 0.8596 0.3175 0.072 Uiso 1 1 calc R
C21 C 0.8884(2) 0.9017(2) 0.3937(4) 0.041 Uani 1 1 d .
C22 C 0.8803(2) 0.9302(3) 0.3573(4) 0.050 Uani 1 1 d .
C23 C 0.8808(2) 0.9322(2) 0.3027(4) 0.046 Uani 1 1 d .
H23 H 0.8863 0.9144 0.2872 0.055 Uiso 1 1 calc R
C24 C 0.8655(3) 0.9830(3) 0.2950(4) 0.068 Uani 1 1 d .
H24 H 0.8599 1.0015 0.2733 0.082 Uiso 1 1 calc R
C25 C 0.8649(3) 0.9828(2) 0.3504(4) 0.059 Uani 1 1 d .
C26 C 0.9511(2) 0.88012(19) 0.5365(4) 0.032 Uani 1 1 d .
C27 C 0.9714(2) 0.8787(2) 0.5013(4) 0.042 Uani 1 1 d .
C28 C 0.9965(2) 0.8975(3) 0.5151(5) 0.051 Uani 1 1 d .
H28 H 1.0015 0.9117 0.5462 0.061 Uiso 1 1 calc R
C29 C 1.0066(3) 0.8733(3) 0.4400(6) 0.083 Uani 1 1 d .
H29 H 1.0188 0.8703 0.4189 0.100 Uiso 1 1 calc R
C30 C 0.9805(3) 0.8552(3) 0.4270(6) 0.071 Uani 1 1 d .
H30 H 0.9751 0.8410 0.3958 0.085 Uiso 1 1 calc R
C31 C 0.9414(2) 0.7748(2) 0.5314(4) 0.041 Uani 1 1 d .
C32 C 0.9688(2) 0.7557(2) 0.5688(5) 0.048 Uani 1 1 d .
C33 C 0.9987(2) 0.7596(2) 0.5693(6) 0.064 Uani 1 1 d .
H33 H 1.0014 0.7745 0.5440 0.076 Uiso 1 1 calc R
C34 C 1.0174(2) 0.7248(3) 0.6401(6) 0.062 Uani 1 1 d .
H34 H 1.0343 0.7152 0.6688 0.075 Uiso 1 1 calc R
C35 C 0.9894(2) 0.7181(2) 0.6399(5) 0.051 Uani 1 1 d .
H35 H 0.9871 0.7026 0.6645 0.061 Uiso 1 1 calc R
C36 C 0.9255(2) 0.6932(2) 0.7038(4) 0.044 Uani 1 1 d .
C37 C 0.9180(2) 0.7257(2) 0.7080(5) 0.046 Uani 1 1 d .
C38 C 0.9111(2) 0.7383(2) 0.7539(5) 0.056 Uani 1 1 d .
H38 H 0.9102 0.7243 0.7822 0.067 Uiso 1 1 calc R
C39 C 0.9082(2) 0.7871(2) 0.7190(6) 0.076 Uani 1 1 d .
H39 H 0.9053 0.8085 0.7227 0.092 Uiso 1 1 calc R
C40 C 0.9147(2) 0.7763(2) 0.6699(6) 0.071 Uani 1 1 d .
H40 H 0.9160 0.7903 0.6420 0.086 Uiso 1 1 calc R
C41 C 0.8581(2) 0.7144(2) 0.3711(5) 0.049 Uani 1 1 d .
C42 C 0.8651(3) 0.6785(3) 0.3685(6) 0.081 Uani 1 1 d .
C43 C 0.8668(5) 0.6671(3) 0.3127(6) 0.172 Uani 1 1 d .
H43 H 0.8672 0.6809 0.2837 0.207 Uiso 1 1 calc R
C44 C 0.8748(4) 0.6201(3) 0.3555(7) 0.119 Uani 1 1 d .
H44 H 0.8814 0.5995 0.3552 0.143 Uiso 1 1 calc R
C45 C 0.8725(3) 0.6320(3) 0.4080(6) 0.080 Uani 1 1 d .
H45 H 0.8734 0.6182 0.4379 0.096 Uiso 1 1 calc R
C46 C 0.8455(2) 0.6327(2) 0.5329(4) 0.046 Uani 1 1 d .
C47 C 0.8183(3) 0.6494(3) 0.4935(5) 0.061 Uani 1 1 d .
C48 C 0.7887(3) 0.6387(4) 0.4829(6) 0.086 Uani 1 1 d .
H48 H 0.7862 0.6202 0.5006 0.103 Uiso 1 1 calc R
C49 C 0.7688(3) 0.6814(3) 0.4280(6) 0.083 Uani 1 1 d .
H49 H 0.7522 0.6943 0.4080 0.100 Uiso 1 1 calc R
C50 C 0.7982(3) 0.6926(3) 0.4349(5) 0.061 Uani 1 1 d .
H50 H 0.8001 0.7111 0.4164 0.073 Uiso 1 1 calc R
C51 C 1.0223(2) 0.5611(2) 0.6663(5) 0.047 Uani 1 1 d .
C52 C 1.0141(2) 0.5338(3) 0.6282(5) 0.058 Uani 1 1 d .
C53 C 1.0340(3) 0.5190(3) 0.6104(6) 0.083 Uani 1 1 d .
H53A H 1.0534 0.5274 0.6199 0.099 Uiso 1 1 calc R
C54 C 0.9979(3) 0.4821(3) 0.5673(8) 0.131 Uani 1 1 d .
H54 H 0.9914 0.4645 0.5430 0.157 Uiso 1 1 calc R
C55 C 0.9773(3) 0.4952(3) 0.5881(7) 0.104 Uani 1 1 d .
H55 H 0.9587 0.4857 0.5815 0.125 Uiso 1 1 calc R
C56 C 0.9992(2) 0.6460(2) 0.8635(4) 0.038 Uani 1 1 d .
C57 C 0.9787(2) 0.6484(2) 0.8948(4) 0.045 Uani 1 1 d .
C58 C 0.9891(3) 0.6590(3) 0.9500(5) 0.069 Uani 1 1 d .
H58 H 1.0096 0.6643 0.9697 0.083 Uiso 1 1 calc R
C59 C 0.9386(3) 0.6576(4) 0.9459(6) 0.097 Uani 1 1 d .
H59 H 0.9245 0.6614 0.9627 0.117 Uiso 1 1 calc R
C60 C 0.9285(3) 0.6474(4) 0.8882(6) 0.084 Uani 1 1 d .
H60 H 0.9077 0.6449 0.8662 0.101 Uiso 1 1 calc R
C61 C 0.8432(2) 0.9398(3) 0.6981(4) 0.051 Uani 1 1 d .
C62 C 0.8348(3) 0.9341(4) 0.7521(6) 0.109 Uani 1 1 d .
H62A H 0.8454 0.9490 0.7825 0.164 Uiso 1 1 calc R
H62B H 0.8407 0.9131 0.7668 0.164 Uiso 1 1 calc R
H62C H 0.8132 0.9365 0.7405 0.164 Uiso 1 1 calc R
C63 C 0.8530(3) 1.0188(2) 0.4884(5) 0.060 Uani 1 1 d .
C64 C 0.8483(3) 1.0503(3) 0.4529(5) 0.080 Uani 1 1 d .
H64A H 0.8629 1.0515 0.4350 0.121 Uiso 1 1 calc R
H64B H 0.8512 1.0678 0.4791 0.121 Uiso 1 1 calc R
H64C H 0.8280 1.0509 0.4228 0.121 Uiso 1 1 calc R
C65 C 0.9473(2) 0.9629(2) 0.5178(4) 0.044 Uani 1 1 d .
C66 C 0.9607(3) 0.9804(3) 0.4785(5) 0.073 Uani 1 1 d .
H66A H 0.9449 0.9836 0.4400 0.109 Uiso 1 1 calc R
H66B H 0.9769 0.9682 0.4753 0.109 Uiso 1 1 calc R
H66C H 0.9686 1.0005 0.4958 0.109 Uiso 1 1 calc R
C67 C 0.8078(2) 0.8941(3) 0.2841(5) 0.225 Uani 1 1 d D
C69 C 0.7798(2) 0.8123(3) 0.2631(5) 0.060 Uani 1 1 d .
C70 C 0.7468(3) 0.8110(4) 0.2224(6) 0.110 Uani 1 1 d .
H70A H 0.7440 0.8218 0.1864 0.165 Uiso 1 1 calc R
H70B H 0.7347 0.8209 0.2407 0.165 Uiso 1 1 calc R
H70C H 0.7407 0.7894 0.2138 0.165 Uiso 1 1 calc R
C71 C 0.9222(2) 0.7937(3) 0.3236(5) 0.054 Uani 1 1 d .
C72 C 0.9459(3) 0.7871(4) 0.3077(7) 0.140 Uani 1 1 d .
H72A H 0.9516 0.7654 0.3162 0.211 Uiso 1 1 calc R
H72B H 0.9630 0.8003 0.3295 0.211 Uiso 1 1 calc R
H72C H 0.9397 0.7908 0.2663 0.211 Uiso 1 1 calc R
C73 C 0.7666(2) 0.7811(3) 0.4695(6) 0.066 Uani 1 1 d .
H73A H 0.7606 0.7593 0.4642 0.099 Uiso 1 1 calc R
H73B H 0.7516 0.7935 0.4393 0.099 Uiso 1 1 calc R
H73C H 0.7680 0.7881 0.5074 0.099 Uiso 1 1 calc R
C74 C 0.7971(2) 0.7848(2) 0.4655(5) 0.048 Uani 1 1 d .
C75 C 0.8648(2) 0.6116(3) 0.7478(6) 0.066 Uani 1 1 d .
C76 C 0.8453(3) 0.6246(4) 0.7807(6) 0.109 Uani 1 1 d .
H76A H 0.8409 0.6464 0.7713 0.164 Uiso 1 1 calc R
H76B H 0.8564 0.6223 0.8224 0.164 Uiso 1 1 calc R
H76C H 0.8265 0.6130 0.7687 0.164 Uiso 1 1 calc R
C77 C 0.9512(2) 0.5956(3) 0.5319(5) 0.063 Uani 1 1 d .
C78 C 0.9608(3) 0.5861(3) 0.4815(6) 0.091 Uani 1 1 d .
H78A H 0.9827 0.5860 0.4956 0.137 Uiso 1 1 calc R
H78B H 0.9526 0.6009 0.4498 0.137 Uiso 1 1 calc R
H78C H 0.9530 0.5654 0.4677 0.137 Uiso 1 1 calc R
C79 C 0.8938(3) 0.5122(3) 0.5864(6) 0.067 Uani 1 1 d .
C80 C 0.8826(4) 0.4834(4) 0.5451(9) 0.156 Uani 1 1 d .
H80A H 0.8722 0.4690 0.5609 0.235 Uiso 1 1 calc R
H80B H 0.8999 0.4730 0.5421 0.235 Uiso 1 1 calc R
H80C H 0.8689 0.4903 0.5068 0.235 Uiso 1 1 calc R
C81 C 0.2280(5) 0.7300(7) 0.2126(13) 0.227 Uani 1 1 d .
C82 C 0.0784(4) 0.0594(3) 0.8993(6) 0.179 Uani 1 1 d DU
H82A H 0.0729 0.0519 0.8597 0.268 Uiso 1 1 calc R
H82B H 0.0992 0.0667 0.9146 0.268 Uiso 1 1 calc R
H82C H 0.0651 0.0764 0.8994 0.268 Uiso 1 1 calc R
C83 C 0.7940(4) 0.9617(3) 0.4069(3) 0.288 Uani 1 1 d D
C84 C 0.7792(5) 0.9765(4) 0.3544(4) 0.223 Uani 1 1 d D
C85 C 0.22299(17) 0.6325(2) 0.1972(4) 0.120 Uani 1 1 d D
C86 C 0.2174(5) 0.6058(3) 0.2275(8) 0.321 Uani 1 1 d D
C87 C 0.7844(2) 0.9105(3) 0.2433(7) 0.239 Uani 1 1 d D
O97 O 0.8786(5) 0.7906(6) 0.8320(10) 0.290 Uani 1 1 d U
O98 O 0.0791(3) 0.7410(6) 0.5796(9) 0.282 Uani 1 1 d .
O99 O 0.9109(5) 0.5198(4) 0.4265(10) 0.265 Uani 1 1 d .
O100 O 0.7195(6) 0.9040(6) 0.2030(12) 0.330 Uani 1 1 d .

loop_
_atom_site_aniso_label
_atom_site_aniso_U_11
_atom_site_aniso_U_22
_atom_site_aniso_U_33
_atom_site_aniso_U_23
_atom_site_aniso_U_13
_atom_site_aniso_U_12
Dy1 0.022 0.032 0.029 0.001 0.005 -0.001
Dy2 0.026 0.038 0.032 -0.001 0.007 0.002
Dy3 0.023 0.036 0.034 -0.001 0.010 -0.003
Dy4 0.026 0.041 0.028 0.003 0.006 0.002
Dy5 0.028 0.043 0.039 0.001 0.007 0.001
Dy6 0.044 0.051 0.044 -0.009 0.015 -0.006
Dy7 0.025 0.034 0.043 -0.003 0.008 -0.002
Dy8 0.032 0.039 0.042 -0.005 0.016 -0.004
Dy9 0.026 0.034 0.056 -0.005 0.012 0.000
Dy10 0.030 0.033 0.080 -0.004 0.020 0.003
Dy11 0.026 0.037 0.076 -0.002 0.015 -0.002
Dy12 0.025 0.039 0.060 0.001 0.014 0.000
Zn1 0.026 0.033 0.036 0.000 0.000 0.000
Zn2 0.025 0.031 0.034 0.000 0.003 0.000
Zn3 0.027 0.035 0.052 -0.002 0.006 -0.002
Zn4 0.029 0.037 0.055 -0.007 0.007 -0.003
Cl1 0.048 0.084 0.119 0.013 0.037 -0.005
Cl2 0.086 0.102 0.107 0.008 0.045 -0.008
Cl3 0.044 0.043 0.062 0.000 0.001 0.000
Cl4 0.080 0.093 0.047 0.001 0.030 0.007
N1 0.034 0.034 0.028 -0.001 -0.010 -0.004
N2 0.079 0.053 0.050 0.011 0.013 -0.019
N3 0.040 0.023 0.030 -0.001 0.007 -0.002
N4 0.042 0.086 0.073 -0.045 0.007 0.007
N5 0.043 0.044 0.026 0.007 0.010 0.011
N6 0.090 0.066 0.035 0.012 0.025 -0.004
N7 0.046 0.044 0.051 -0.003 0.024 -0.012
N8 0.051 0.063 0.067 0.010 0.037 -0.002
N9 0.030 0.048 0.044 -0.001 -0.003 0.001
N10 0.017 0.067 0.115 -0.020 0.007 0.010
N11 0.039 0.051 0.071 -0.011 0.039 -0.008
N12 0.045 0.087 0.067 -0.002 0.022 -0.019
N13 0.032 0.039 0.055 -0.001 -0.001 0.006
N14 0.065 0.047 0.077 -0.010 0.016 0.004
N15 0.025 0.029 0.062 -0.003 0.002 0.004
N16 0.024 0.059 0.093 -0.004 0.006 0.006
N17 0.064 0.034 0.051 0.007 0.015 0.009
N18 0.402 0.063 0.086 -0.015 0.093 0.040
N19 0.033 0.039 0.047 -0.003 0.008 0.001
N20 0.041 0.088 0.148 0.064 0.025 0.008
N21 0.035 0.057 0.075 0.017 0.028 0.004
N22 0.075 0.134 0.070 -0.045 0.027 -0.028
N23 0.054 0.046 0.103 -0.012 0.040 -0.003
N24 0.080 0.056 0.233 -0.054 0.075 -0.021
O1 0.025 0.040 0.023 0.004 0.000 -0.006
O2 0.028 0.041 0.044 -0.005 0.010 0.001
O3 0.025 0.038 0.053 -0.006 0.009 -0.002
O4 0.020 0.036 0.040 -0.002 0.004 0.003
O5 0.026 0.035 0.036 0.007 0.005 0.002
O6 0.028 0.044 0.018 0.007 0.005 0.008
O7 0.030 0.030 0.025 0.001 0.007 -0.007
O8 0.020 0.039 0.033 -0.009 0.009 -0.005
O9 0.032 0.052 0.040 -0.007 0.008 -0.005
O10 0.039 0.038 0.046 -0.003 0.015 0.002
O11 0.033 0.034 0.055 -0.007 0.015 0.003
O12 0.021 0.037 0.049 -0.006 0.010 0.002
O13 0.033 0.034 0.080 -0.004 0.025 0.005
O14 0.022 0.044 0.081 0.004 0.015 0.005
O15 0.023 0.037 0.067 -0.012 0.015 -0.008
O16 0.027 0.033 0.035 0.003 0.011 -0.004
O17 0.035 0.040 0.040 0.012 0.008 -0.008
O18 0.028 0.031 0.028 -0.001 0.003 -0.002
O19 0.031 0.055 0.052 -0.018 0.017 -0.003
O20 0.036 0.038 0.033 0.005 0.012 0.005
O21 0.021 0.046 0.039 0.001 0.012 -0.007
O22 0.023 0.048 0.040 -0.003 0.010 0.000
O23 0.026 0.050 0.046 -0.006 0.006 -0.004
O24 0.048 0.051 0.054 -0.002 0.030 -0.009
O25 0.031 0.051 0.032 -0.001 0.010 -0.002
O26 0.023 0.041 0.038 0.001 0.012 0.000
O27 0.024 0.039 0.034 -0.003 0.007 0.001
O28 0.020 0.047 0.046 0.000 0.005 -0.001
O29 0.029 0.031 0.067 0.004 0.019 0.001
O30 0.033 0.037 0.062 0.001 0.015 -0.002
O31 0.032 0.050 0.058 -0.007 0.011 0.001
O32 0.051 0.031 0.051 -0.008 0.015 -0.001
O33 0.069 0.048 0.055 -0.013 0.025 -0.009
O34 0.016 0.033 0.074 0.004 0.005 0.000
O35 0.027 0.063 0.065 0.016 0.008 -0.002
O36 0.032 0.043 0.050 0.008 0.012 0.002
O37 0.030 0.035 0.064 0.003 0.017 -0.004
O38 0.031 0.052 0.073 -0.002 0.026 0.000
O39 0.037 0.063 0.074 -0.005 0.025 0.007
O40 0.058 0.048 0.044 -0.018 0.027 -0.013
O41 0.044 0.041 0.063 -0.001 0.030 -0.007
O42 0.062 0.045 0.034 -0.004 0.010 0.019
O43 0.046 0.063 0.041 0.009 0.013 0.016
O44 0.037 0.048 0.054 -0.005 0.016 -0.003
O45 0.037 0.041 0.036 -0.005 0.011 -0.004
O46 0.035 0.045 0.049 0.000 0.014 -0.005
O47 0.040 0.045 0.063 -0.007 0.025 -0.003
O48 0.053 0.051 0.046 -0.011 0.000 0.008
O49 0.048 0.067 0.056 0.000 0.008 0.012
O50 0.048 0.049 0.077 -0.025 0.035 -0.004
O51 0.056 0.107 0.070 -0.024 0.039 -0.022
O52 0.064 0.049 0.043 0.010 0.015 0.009
O53 0.190 0.297 0.163 0.133 0.086 0.103
O54 0.034 0.078 0.069 -0.001 0.018 0.009
O55 0.038 0.038 0.065 -0.016 0.017 0.006
O56 0.040 0.071 0.076 0.003 0.023 -0.001
O57 0.022 0.065 0.081 0.003 0.019 0.005
O58 0.045 0.049 0.088 -0.013 0.017 0.002
O59 0.057 0.052 0.092 -0.012 0.034 -0.006
O60 0.060 0.049 0.039 -0.002 0.015 0.028
O61 0.030 0.087 0.080 -0.018 0.015 0.010
O62 0.029 0.048 0.057 0.005 -0.005 0.002
O63 0.123 0.079 0.044 0.001 0.035 -0.014
O64 0.101 0.078 0.076 -0.024 0.017 -0.009
O65 0.027 0.041 0.084 -0.006 0.013 -0.014
O66 0.062 0.060 0.140 0.035 0.031 -0.006
O67 0.076 0.040 0.094 0.005 0.026 0.010
O68 0.130 0.070 0.409 -0.006 0.151 0.001
O69 0.346 0.093 0.312 -0.102 0.248 -0.101
O70 0.108 0.268 0.360 0.191 0.073 0.031
O71 0.174 0.086 0.650 -0.103 0.244 -0.067
O72 0.168 0.231 0.322 0.070 0.087 -0.133
O73 0.108 0.178 0.512 0.102 0.087 0.037
O74 0.495 0.248 0.151 0.094 0.170 0.075
O75 0.129 0.245 0.243 -0.145 0.055 -0.056
O76 0.071 0.049 0.054 -0.021 0.014 -0.001
O77 0.049 0.066 0.077 0.009 0.010 0.002
O78 0.104 0.069 0.045 0.000 -0.015 -0.016
O79 0.039 0.038 0.092 0.015 -0.007 -0.009
O80 0.063 0.078 0.135 -0.004 0.053 0.012
O81 0.053 0.062 0.070 -0.002 0.025 -0.001
O82 0.049 0.078 0.093 0.017 0.026 0.023
O83 0.102 0.110 0.087 0.000 0.058 0.000
O84 0.137 0.076 0.090 0.013 0.036 0.009
O85 0.291 0.268 0.390 -0.148 0.246 -0.038
O86 0.337 0.338 0.343 0.012 0.138 -0.020
O87 0.320 0.319 0.313 0.011 0.123 0.005
O88 0.309 0.489 0.058 -0.017 -0.026 0.330
O89 0.456 0.328 0.594 0.033 0.235 -0.085
O90 0.127 0.455 0.125 0.008 0.056 -0.014
O91 0.352 0.368 0.049 -0.050 -0.017 0.230
O92 0.127 0.172 0.084 0.012 0.054 0.093
O93 0.129 0.334 0.273 -0.180 0.082 -0.094
O94 0.490 0.128 0.250 0.056 0.105 0.003
O95 0.194 0.187 0.205 0.004 0.091 0.009
O96 0.150 0.408 0.134 -0.033 0.059 0.058
C1 0.029 0.030 0.032 -0.009 -0.002 0.000
C2 0.061 0.040 0.036 -0.009 0.015 -0.013
C3 0.045 0.080 0.030 0.013 -0.001 -0.008
C4 0.078 0.059 0.044 0.027 -0.010 -0.022
C5 0.065 0.034 0.045 -0.001 -0.021 0.009
C6 0.025 0.040 0.032 -0.008 0.012 -0.004
C7 0.020 0.053 0.046 -0.001 0.010 -0.003
C8 0.039 0.085 0.058 -0.031 0.001 0.012
C9 0.043 0.070 0.052 -0.022 0.008 0.000
C10 0.035 0.050 0.026 0.001 0.003 0.000
C11 0.012 0.036 0.051 -0.010 0.003 -0.007
C12 0.021 0.031 0.060 -0.005 0.012 -0.001
C13 0.031 0.048 0.055 0.009 0.016 0.001
C14 0.064 0.068 0.076 -0.026 0.049 -0.007
C15 0.064 0.056 0.063 -0.008 0.037 -0.017
C16 0.019 0.028 0.061 -0.002 0.010 -0.010
C17 0.029 0.034 0.053 -0.001 0.016 0.003
C18 0.045 0.058 0.069 -0.005 0.023 -0.023
C19 0.030 0.102 0.114 -0.055 -0.006 0.002
C20 0.042 0.063 0.054 -0.020 -0.004 -0.004
C21 0.032 0.046 0.030 -0.008 -0.002 -0.022
C22 0.022 0.081 0.033 -0.002 -0.005 0.001
C23 0.044 0.050 0.041 -0.019 0.012 -0.014
C24 0.119 0.049 0.032 0.020 0.024 0.019
C25 0.100 0.042 0.026 0.003 0.015 0.001
C26 0.027 0.026 0.026 0.011 -0.008 0.006
C27 0.054 0.029 0.037 -0.012 0.012 -0.014
C28 0.043 0.055 0.058 -0.006 0.024 -0.012
C29 0.064 0.093 0.118 -0.041 0.062 -0.028
C30 0.069 0.060 0.097 -0.034 0.047 -0.022
C31 0.020 0.042 0.050 -0.005 -0.001 0.003
C32 0.032 0.042 0.061 -0.016 0.007 -0.011
C33 0.045 0.037 0.104 -0.017 0.025 0.006
C34 0.030 0.047 0.093 0.003 0.006 0.011
C35 0.037 0.052 0.059 -0.003 0.015 0.005
C36 0.018 0.056 0.049 -0.006 0.005 0.007
C37 0.020 0.038 0.064 -0.002 0.001 -0.001
C38 0.056 0.042 0.062 0.003 0.015 0.014
C39 0.044 0.050 0.113 -0.060 0.007 0.012
C40 0.045 0.036 0.082 -0.006 -0.030 0.007
C41 0.032 0.044 0.066 -0.012 0.013 -0.011
C42 0.081 0.082 0.075 -0.046 0.024 0.002
C43 0.406 0.065 0.089 -0.030 0.143 0.005
C44 0.213 0.046 0.099 -0.018 0.063 0.037
C45 0.092 0.074 0.064 -0.016 0.018 0.009
C46 0.038 0.042 0.055 0.006 0.016 0.015
C47 0.042 0.078 0.048 0.004 0.002 0.003
C48 0.047 0.109 0.103 0.017 0.033 -0.012
C49 0.029 0.074 0.124 0.034 0.007 0.006
C50 0.052 0.050 0.065 0.007 0.005 0.013
C51 0.038 0.043 0.061 0.004 0.021 0.009
C52 0.027 0.067 0.078 -0.021 0.019 0.003
C53 0.062 0.084 0.123 -0.028 0.059 -0.016
C54 0.097 0.091 0.209 -0.116 0.065 -0.025
C55 0.059 0.089 0.175 -0.079 0.057 -0.013
C56 0.025 0.030 0.059 0.018 0.017 0.004
C57 0.025 0.055 0.051 0.012 0.010 -0.016
C58 0.058 0.082 0.080 -0.012 0.040 -0.002
C59 0.065 0.150 0.090 -0.030 0.044 -0.036
C60 0.043 0.136 0.080 -0.040 0.030 -0.016
C61 0.035 0.074 0.043 -0.011 0.014 -0.012
C62 0.162 0.114 0.100 -0.043 0.105 -0.050
C63 0.046 0.046 0.064 -0.001 -0.004 0.016
C64 0.125 0.044 0.075 0.020 0.041 0.028
C65 0.035 0.053 0.047 -0.001 0.019 -0.001
C66 0.061 0.105 0.063 0.002 0.035 -0.019
C67 0.121 0.095 0.513 0.051 0.181 -0.006
C69 0.034 0.059 0.067 0.011 0.000 -0.002
C70 0.094 0.147 0.046 -0.030 -0.019 -0.010
C71 0.054 0.063 0.068 -0.013 0.047 -0.004
C72 0.122 0.139 0.220 -0.124 0.132 -0.061
C73 0.050 0.055 0.098 0.006 0.033 0.004
C74 0.021 0.032 0.091 -0.007 0.022 -0.007
C75 0.026 0.093 0.081 0.005 0.021 0.007
C76 0.055 0.192 0.080 -0.028 0.024 0.003
C77 0.056 0.069 0.077 -0.031 0.041 -0.020
C78 0.081 0.092 0.109 -0.016 0.048 0.002
C79 0.040 0.043 0.107 -0.005 0.019 -0.009
C80 0.081 0.102 0.257 -0.095 0.035 -0.009
C81 0.107 0.237 0.250 -0.045 -0.024 -0.056
C82 0.178 0.174 0.177 -0.009 0.062 0.012
C83 0.341 0.336 0.178 -0.041 0.094 -0.302
C84 0.159 0.174 0.192 0.114 -0.084 0.001
C85 0.060 0.151 0.109 0.094 -0.011 -0.038
C86 0.209 0.304 0.364 -0.237 0.020 0.017
C87 0.242 0.285 0.181 0.176 0.073 0.170
O97 0.295 0.306 0.284 -0.013 0.130 0.002
O98 0.139 0.453 0.307 -0.041 0.144 0.009
O99 0.263 0.174 0.377 -0.100 0.147 -0.083
O100 0.359 0.295 0.410 0.013 0.231 -0.056

loop_
_atom_type_symbol
_atom_type_description
_atom_type_scat_dispersion_real
_atom_type_scat_dispersion_imag
_atom_type_scat_source
C C 0.0033 0.0016 'International Tables Vol C Tables 4.2.6.8 and 6.1.1.4'
H H 0.0000 0.0000 'International Tables Vol C Tables 4.2.6.8 and 6.1.1.4'
N N 0.0061 0.0033 'International Tables Vol C Tables 4.2.6.8 and 6.1.1.4'
O O 0.0106 0.0060 'International Tables Vol C Tables 4.2.6.8 and 6.1.1.4'
Cl Cl 0.1484 0.1585 'International Tables Vol C Tables 4.2.6.8 and 6.1.1.4'
Dy Dy -0.1892 4.4098 'International Tables Vol C Tables 4.2.6.8 and 6.1.1.4'
Zn Zn 0.2839 1.4301 'International Tables Vol C Tables 4.2.6.8 and 6.1.1.4'

loop_
_geom_angle_atom_site_label_1
_geom_angle_atom_site_label_2
_geom_angle_atom_site_label_3
_geom_angle
_geom_angle_site_symmetry_1
_geom_angle_site_symmetry_3
O5 Dy1 O7 75.6(2) . .
O5 Dy1 O45 75.4(2) . .
O7 Dy1 O45 111.9(2) . .
O5 Dy1 O6 67.7(2) . .
O7 Dy1 O6 69.8(2) . .
O45 Dy1 O6 141.4(2) . .
O5 Dy1 O27 124.4(2) . .
O7 Dy1 O27 74.3(2) . .
O45 Dy1 O27 74.2(2) . .
O6 Dy1 O27 137.2(2) . .
O5 Dy1 O18 81.1(2) . .
O7 Dy1 O18 143.2(2) . .
O45 Dy1 O18 88.7(2) . .
O6 Dy1 O18 75.2(2) . .
O27 Dy1 O18 142.3(2) . .
O5 Dy1 O16 143.0(2) . .
O7 Dy1 O16 89.4(2) . .
O45 Dy1 O16 141.2(2) . .
O6 Dy1 O16 75.5(2) . .
O27 Dy1 O16 81.6(2) . .
O18 Dy1 O16 92.6(2) . .
O5 Dy1 O1 139.1(2) . 2_756
O7 Dy1 O1 143.9(2) . 2_756
O45 Dy1 O1 77.5(2) . 2_756
O6 Dy1 O1 125.2(2) . 2_756
O27 Dy1 O1 75.3(2) . 2_756
O18 Dy1 O1 68.2(2) . 2_756
O16 Dy1 O1 67.2(2) . 2_756
O5 Dy1 Dy4 40.14(15) . .
O7 Dy1 Dy4 40.82(14) . .
O45 Dy1 Dy4 80.65(14) . .
O6 Dy1 Dy4 78.43(13) . .
O27 Dy1 Dy4 89.48(13) . .
O18 Dy1 Dy4 121.15(14) . .
O16 Dy1 Dy4 129.53(14) . .
O1 Dy1 Dy4 156.09(16) 2_756 .
O5 Dy1 Dy3 78.22(16) . .
O7 Dy1 Dy3 35.91(16) . .
O45 Dy1 Dy3 143.45(14) . .
O6 Dy1 Dy3 36.80(15) . .
O27 Dy1 Dy3 101.36(15) . .
O18 Dy1 Dy3 111.72(16) . .
O16 Dy1 Dy3 70.41(14) . .
O1 Dy1 Dy3 137.52(16) 2_756 .
Dy4 Dy1 Dy3 62.908(13) . .
O5 Dy1 Dy2 33.57(18) . .
O7 Dy1 Dy2 76.02(16) . .
O45 Dy1 Dy2 106.15(16) . .
O6 Dy1 Dy2 35.32(14) . .
O27 Dy1 Dy2 147.75(13) . .
O18 Dy1 Dy2 68.91(15) . .
O16 Dy1 Dy2 110.42(16) . .
O1 Dy1 Dy2 136.81(15) 2_756 .
Dy4 Dy1 Dy2 59.476(13) . .
Dy3 Dy1 Dy2 58.580(13) . .
O41 Dy2 O5 144.0(2) . .
O41 Dy2 O4 98.7(2) . .
O5 Dy2 O4 71.2(2) . .
O41 Dy2 O43 138.6(3) . .
O5 Dy2 O43 77.2(2) . .
O4 Dy2 O43 91.7(2) . .
O41 Dy2 O19 89.6(3) . .
O5 Dy2 O19 81.7(2) . .
O4 Dy2 O19 144.2(2) . .
O43 Dy2 O19 104.9(3) . .
O41 Dy2 O6 76.6(2) . .
O5 Dy2 O6 67.5(2) . .
O4 Dy2 O6 70.7(2) . .
O43 Dy2 O6 144.0(3) . .
O19 Dy2 O6 77.6(2) . .
O41 Dy2 O60 78.7(3) . .
O5 Dy2 O60 128.8(3) . .
O4 Dy2 O60 146.2(2) . .
O43 Dy2 O60 70.9(3) . .
O19 Dy2 O60 69.5(2) . .
O6 Dy2 O60 138.6(2) . .
O41 Dy2 O61 72.6(3) . .
O5 Dy2 O61 131.5(3) . .
O4 Dy2 O61 72.6(3) . .
O43 Dy2 O61 72.6(3) . .
O19 Dy2 O61 142.3(3) . .
O6 Dy2 O61 127.0(3) . .
O60 Dy2 O61 74.5(3) . .
O41 Dy2 Dy4 133.68(17) . .
O5 Dy2 Dy4 37.71(14) . .
O4 Dy2 Dy4 36.79(18) . .
O43 Dy2 Dy4 71.93(19) . .
O19 Dy2 Dy4 119.28(18) . .
O6 Dy2 Dy4 75.69(15) . .
O60 Dy2 Dy4 142.81(17) . .
O61 Dy2 Dy4 96.2(2) . .
O41 Dy2 Dy3 73.50(18) . .
O5 Dy2 Dy3 78.63(16) . .
O4 Dy2 Dy3 38.35(15) . .
O43 Dy2 Dy3 129.51(19) . .
O19 Dy2 Dy3 114.56(17) . .
O6 Dy2 Dy3 37.23(14) . .
O60 Dy2 Dy3 151.8(2) . .
O61 Dy2 Dy3 92.3(2) . .
Dy4 Dy2 Dy3 61.968(13) . .
O41 Dy2 Dy1 110.70(17) . .
O5 Dy2 Dy1 33.62(15) . .
O4 Dy2 Dy1 73.82(15) . .
O43 Dy2 Dy1 110.7(2) . .
O19 Dy2 Dy1 70.72(18) . .
O6 Dy2 Dy1 35.07(16) . .
O60 Dy2 Dy1 139.00(18) . .
O61 Dy2 Dy1 146.4(2) . .
Dy4 Dy2 Dy1 56.425(12) . .
Dy3 Dy2 Dy1 59.013(12) . .
O40 Dy3 O7 145.0(2) . .
O40 Dy3 O6 77.0(2) . .
O7 Dy3 O6 70.9(2) . .
O40 Dy3 O21 136.5(3) . .
O7 Dy3 O21 78.0(2) . .
O6 Dy3 O21 135.2(2) . .
O40 Dy3 O23 82.5(3) . .
O7 Dy3 O23 111.8(2) . .
O6 Dy3 O23 136.4(2) . .
O21 Dy3 O23 84.8(2) . .
O40 Dy3 O4 87.5(3) . .
O7 Dy3 O4 69.2(2) . .
O6 Dy3 O4 70.44(19) . .
O21 Dy3 O4 126.5(2) . .
O23 Dy3 O4 70.6(2) . .
O40 Dy3 O17 90.6(2) . .
O7 Dy3 O17 94.1(2) . .
O6 Dy3 O17 75.0(2) . .
O21 Dy3 O17 76.1(2) . .
O23 Dy3 O17 143.8(2) . .
O4 Dy3 O17 144.9(2) . .
O40 Dy3 N7 72.8(3) . .
O7 Dy3 N7 141.6(3) . .
O6 Dy3 N7 136.1(2) . .
O21 Dy3 N7 63.7(3) . .
O23 Dy3 N7 69.8(2) . .
O4 Dy3 N7 137.5(2) . .
O17 Dy3 N7 74.2(2) . .
O40 Dy3 Dy2 66.63(19) . .
O7 Dy3 Dy2 79.49(15) . .
O6 Dy3 Dy2 38.07(14) . .
O21 Dy3 Dy2 156.75(17) . .
O23 Dy3 Dy2 98.36(17) . .
O4 Dy3 Dy2 37.19(14) . .
O17 Dy3 Dy2 111.36(16) . .
N7 Dy3 Dy2 138.9(2) . .
O40 Dy3 Dy1 114.24(18) . .
O7 Dy3 Dy1 36.46(14) . .
O6 Dy3 Dy1 37.34(17) . .
O21 Dy3 Dy1 101.25(15) . .
O23 Dy3 Dy1 141.80(18) . .
O4 Dy3 Dy1 75.94(15) . .
O17 Dy3 Dy1 72.97(16) . .
N7 Dy3 Dy1 146.46(18) . .
Dy2 Dy3 Dy1 62.408(12) . .
O40 Dy3 Dy4 121.23(18) . .
O7 Dy3 Dy4 35.71(14) . .
O6 Dy3 Dy4 73.56(15) . .
O21 Dy3 Dy4 98.85(16) . .
O23 Dy3 Dy4 85.31(18) . .
O4 Dy3 Dy4 34.80(17) . .
O17 Dy3 Dy4 127.42(17) . .
N7 Dy3 Dy4 150.15(18) . .
Dy2 Dy3 Dy4 58.754(13) . .
Dy1 Dy3 Dy4 56.514(11) . .
O42 Dy4 O4 91.8(3) . .
O42 Dy4 O62 78.0(3) . .
O4 Dy4 O62 79.2(3) . .
O42 Dy4 O44 100.6(3) . .
O4 Dy4 O44 137.8(2) . .
O62 Dy4 O44 142.7(3) . .
O42 Dy4 O5 75.7(2) . .
O4 Dy4 O5 71.1(2) . .
O62 Dy4 O5 139.2(3) . .
O44 Dy4 O5 73.3(2) . .
O42 Dy4 O7 148.5(2) . .
O4 Dy4 O7 69.3(2) . .
O62 Dy4 O7 120.3(2) . .
O44 Dy4 O7 80.1(2) . .
O5 Dy4 O7 74.4(2) . .
O42 Dy4 O25 136.1(2) . .
O4 Dy4 O25 120.9(2) . .
O62 Dy4 O25 80.3(2) . .
O44 Dy4 O25 75.4(2) . .
O5 Dy4 O25 139.1(2) . .
O7 Dy4 O25 74.9(2) . .
O42 Dy4 N5 72.1(3) . .
O4 Dy4 N5 150.3(2) . .
O62 Dy4 N5 73.2(3) . .
O44 Dy4 N5 71.1(3) . .
O5 Dy4 N5 125.6(3) . .
O7 Dy4 N5 135.2(2) . .
O25 Dy4 N5 65.3(2) . .
O42 Dy4 Dy1 114.09(17) . .
O4 Dy4 Dy1 80.22(14) . .
O62 Dy4 Dy1 156.4(2) . .
O44 Dy4 Dy1 57.89(18) . .
O5 Dy4 Dy1 39.67(15) . .
O7 Dy4 Dy1 40.00(13) . .
O25 Dy4 Dy1 100.67(14) . .
N5 Dy4 Dy1 128.93(18) . .
O42 Dy4 Dy2 71.09(19) . .
O4 Dy4 Dy2 37.09(15) . .
O62 Dy4 Dy2 104.3(2) . .
O44 Dy4 Dy2 110.46(18) . .
O5 Dy4 Dy2 37.21(17) . .
O7 Dy4 Dy2 79.17(16) . .
O25 Dy4 Dy2 151.99(17) . .
N5 Dy4 Dy2 142.69(19) . .
Dy1 Dy4 Dy2 64.099(13) . .
O42 Dy4 Dy3 126.8(2) . .
O4 Dy4 Dy3 36.14(15) . .
O62 Dy4 Dy3 95.9(2) . .
O44 Dy4 Dy3 113.14(18) . .
O5 Dy4 Dy3 76.19(16) . .
O7 Dy4 Dy3 34.51(16) . .
O25 Dy4 Dy3 92.94(17) . .
N5 Dy4 Dy3 156.68(18) . .
Dy1 Dy4 Dy3 60.578(13) . .
Dy2 Dy4 Dy3 59.278(14) . .
O48 Dy5 O10 91.1(3) . .
O48 Dy5 O47 99.4(3) . .
O10 Dy5 O47 137.7(2) . .
O48 Dy5 O22 136.7(3) . .
O10 Dy5 O22 121.9(2) . .
O47 Dy5 O22 75.5(2) . .
O48 Dy5 O52 78.1(3) . .
O10 Dy5 O52 79.2(3) . .
O47 Dy5 O52 143.0(3) . .
O22 Dy5 O52 81.5(3) . .
O48 Dy5 O9 75.6(2) . .
O10 Dy5 O9 69.8(2) . .
O47 Dy5 O9 73.5(3) . .
O22 Dy5 O9 138.6(2) . .
O52 Dy5 O9 138.4(3) . .
O48 Dy5 O8 148.7(3) . .
O10 Dy5 O8 69.2(2) . .
O47 Dy5 O8 81.7(2) . .
O22 Dy5 O8 74.2(2) . .
O52 Dy5 O8 119.3(2) . .
O9 Dy5 O8 74.8(2) . .
O48 Dy5 N9 72.5(3) . .
O10 Dy5 N9 149.8(3) . .
O47 Dy5 N9 71.4(3) . .
O22 Dy5 N9 65.0(2) . .
O52 Dy5 N9 72.8(3) . .
O9 Dy5 N9 127.0(3) . .
O8 Dy5 N9 135.3(2) . .
O48 Dy5 Dy7 114.37(19) . .
O10 Dy5 Dy7 79.55(17) . .
O47 Dy5 Dy7 58.71(17) . .
O22 Dy5 Dy7 99.72(16) . .
O52 Dy5 Dy7 155.5(2) . .
O9 Dy5 Dy7 40.02(15) . .
O8 Dy5 Dy7 40.19(15) . .
N9 Dy5 Dy7 130.1(2) . .
O48 Dy5 Dy6 71.4(2) . .
O10 Dy5 Dy6 36.09(16) . .
O47 Dy5 Dy6 110.09(18) . .
O22 Dy5 Dy6 151.38(15) . .
O52 Dy5 Dy6 104.0(2) . .
O9 Dy5 Dy6 36.65(19) . .
O8 Dy5 Dy6 78.83(16) . .
N9 Dy5 Dy6 143.58(18) . .
Dy7 Dy5 Dy6 63.753(15) . .
O48 Dy5 Dy8 126.7(2) . .
O10 Dy5 Dy8 36.50(16) . .
O47 Dy5 Dy8 114.30(17) . .
O22 Dy5 Dy8 92.64(15) . .
O52 Dy5 Dy8 95.0(2) . .
O9 Dy5 Dy8 76.17(17) . .
O8 Dy5 Dy8 34.20(16) . .
N9 Dy5 Dy8 155.51(18) . .
Dy7 Dy5 Dy8 60.486(13) . .
Dy6 Dy5 Dy8 59.143(13) . .
O10 Dy6 O9 70.8(3) . .
O10 Dy6 O33 143.6(3) . .
O9 Dy6 O33 81.5(3) . .
O10 Dy6 O49 89.9(3) . .
O9 Dy6 O49 75.4(3) . .
O33 Dy6 O49 105.7(3) . .
O10 Dy6 O51 99.9(3) . .
O9 Dy6 O51 142.9(3) . .
O33 Dy6 O51 88.0(3) . .
O49 Dy6 O51 141.6(3) . .
O10 Dy6 O11 70.8(2) . .
O9 Dy6 O11 68.5(2) . .
O33 Dy6 O11 77.4(2) . .
O49 Dy6 O11 142.9(3) . .
O51 Dy6 O11 74.5(3) . .
O10 Dy6 O64 148.2(3) . .
O9 Dy6 O64 128.9(3) . .
O33 Dy6 O64 68.2(3) . .
O49 Dy6 O64 74.7(3) . .
O51 Dy6 O64 77.8(3) . .
O11 Dy6 O64 136.1(3) . .
O10 Dy6 O63 74.5(3) . .
O9 Dy6 O63 133.6(3) . .
O33 Dy6 O63 140.9(3) . .
O49 Dy6 O63 74.8(3) . .
O51 Dy6 O63 72.4(4) . .
O11 Dy6 O63 126.2(3) . .
O64 Dy6 O63 74.6(3) . .
O10 Dy6 Dy5 36.11(19) . .
O9 Dy6 Dy5 37.68(17) . .
O33 Dy6 Dy5 119.0(2) . .
O49 Dy6 Dy5 70.3(2) . .
O51 Dy6 Dy5 133.8(2) . .
O11 Dy6 Dy5 76.01(17) . .
O64 Dy6 Dy5 144.9(3) . .
O63 Dy6 Dy5 98.3(2) . .
O10 Dy6 Dy8 38.63(16) . .
O9 Dy6 Dy8 78.94(16) . .
O33 Dy6 Dy8 114.22(18) . .
O49 Dy6 Dy8 128.0(2) . .
O51 Dy6 Dy8 73.2(2) . .
O11 Dy6 Dy8 37.03(16) . .
O64 Dy6 Dy8 150.7(3) . .
O63 Dy6 Dy8 92.5(2) . .
Dy5 Dy6 Dy8 61.866(14) . .
O10 Dy6 Dy7 73.68(18) . .
O9 Dy6 Dy7 34.17(15) . .
O33 Dy6 Dy7 70.1(2) . .
O49 Dy6 Dy7 109.5(2) . .
O51 Dy6 Dy7 108.9(2) . .
O11 Dy6 Dy7 35.60(18) . .
O64 Dy6 Dy7 137.5(3) . .
O63 Dy6 Dy7 147.9(2) . .
Dy5 Dy6 Dy7 56.594(13) . .
Dy8 Dy6 Dy7 59.086(13) . .
O9 Dy7 O8 75.2(2) . .
O9 Dy7 O46 75.5(2) . .
O8 Dy7 O46 111.2(2) . .
O9 Dy7 O11 67.8(2) . .
O8 Dy7 O11 69.6(2) . .
O46 Dy7 O11 141.8(2) . .
O9 Dy7 O20 124.8(2) . .
O8 Dy7 O20 74.9(2) . .
O46 Dy7 O20 73.7(2) . .
O11 Dy7 O20 137.2(2) . .
O9 Dy7 O32 81.0(2) . .
O8 Dy7 O32 143.3(3) . .
O46 Dy7 O32 88.8(3) . .
O11 Dy7 O32 75.7(3) . .
O20 Dy7 O32 141.7(2) . .
O9 Dy7 O2 138.7(2) . .
O8 Dy7 O2 144.7(2) . .
O46 Dy7 O2 77.7(2) . .
O11 Dy7 O2 125.0(2) . .
O20 Dy7 O2 75.4(2) . .
O32 Dy7 O2 67.6(2) . .
O9 Dy7 O28 142.5(3) . .
O8 Dy7 O28 88.7(2) . .
O46 Dy7 O28 141.9(2) . .
O11 Dy7 O28 74.9(2) . .
O20 Dy7 O28 81.2(2) . .
O32 Dy7 O28 93.8(2) . .
O2 Dy7 O28 68.4(2) . .
O9 Dy7 Dy5 40.31(17) . .
O8 Dy7 Dy5 40.40(13) . .
O46 Dy7 Dy5 80.30(17) . .
O11 Dy7 Dy5 78.56(16) . .
O20 Dy7 Dy5 89.73(15) . .
O32 Dy7 Dy5 121.21(16) . .
O2 Dy7 Dy5 156.13(17) . .
O28 Dy7 Dy5 128.43(16) . .
O9 Dy7 Dy8 78.07(18) . .
O8 Dy7 Dy8 35.82(16) . .
O46 Dy7 Dy8 142.95(17) . .
O11 Dy7 Dy8 36.66(16) . .
O20 Dy7 Dy8 101.62(16) . .
O32 Dy7 Dy8 112.2(2) . .
O2 Dy7 Dy8 137.82(15) . .
O28 Dy7 Dy8 69.59(17) . .
Dy5 Dy7 Dy8 62.785(14) . .
O9 Dy7 Dy6 33.49(19) . .
O8 Dy7 Dy6 75.79(15) . .
O46 Dy7 Dy6 106.34(17) . .
O11 Dy7 Dy6 35.55(15) . .
O20 Dy7 Dy6 148.21(15) . .
O32 Dy7 Dy6 69.00(18) . .
O2 Dy7 Dy6 136.32(17) . .
O28 Dy7 Dy6 110.08(18) . .
Dy5 Dy7 Dy6 59.653(14) . .
Dy8 Dy7 Dy6 58.590(13) . .
O8 Dy8 O50 144.2(2) . .
O8 Dy8 O11 71.6(2) . .
O50 Dy8 O11 76.2(3) . .
O8 Dy8 O26 77.9(2) . .
O50 Dy8 O26 137.5(2) . .
O11 Dy8 O26 134.2(2) . .
O8 Dy8 O24 111.4(2) . .
O50 Dy8 O24 82.0(3) . .
O11 Dy8 O24 136.6(2) . .
O26 Dy8 O24 86.1(2) . .
O8 Dy8 O29 95.1(2) . .
O50 Dy8 O29 91.2(3) . .
O11 Dy8 O29 74.8(2) . .
O26 Dy8 O29 74.8(2) . .
O24 Dy8 O29 143.3(2) . .
O8 Dy8 O10 68.6(2) . .
O50 Dy8 O10 86.1(3) . .
O11 Dy8 O10 70.0(2) . .
O26 Dy8 O10 128.0(2) . .
O24 Dy8 O10 71.5(2) . .
O29 Dy8 O10 144.3(2) . .
O8 Dy8 N11 141.8(2) . .
O50 Dy8 N11 73.6(3) . .
O11 Dy8 N11 135.3(3) . .
O26 Dy8 N11 63.9(3) . .
O24 Dy8 N11 69.9(3) . .
O29 Dy8 N11 73.7(3) . .
O10 Dy8 N11 138.3(3) . .
O8 Dy8 Dy6 79.44(14) . .
O50 Dy8 Dy6 65.50(18) . .
O11 Dy8 Dy6 38.02(16) . .
O26 Dy8 Dy6 157.02(16) . .
O24 Dy8 Dy6 98.65(16) . .
O29 Dy8 Dy6 111.18(16) . .
O10 Dy8 Dy6 36.70(16) . .
N11 Dy8 Dy6 138.8(2) . .
O8 Dy8 Dy7 36.87(15) . .
O50 Dy8 Dy7 113.90(19) . .
O11 Dy8 Dy7 37.69(19) . .
O26 Dy8 Dy7 100.44(16) . .
O24 Dy8 Dy7 141.97(18) . .
O29 Dy8 Dy7 73.34(17) . .
O10 Dy8 Dy7 75.32(18) . .
N11 Dy8 Dy7 146.2(2) . .
Dy6 Dy8 Dy7 62.324(14) . .
O8 Dy8 Dy5 35.37(14) . .
O50 Dy8 Dy5 119.98(17) . .
O11 Dy8 Dy5 74.22(17) . .
O26 Dy8 Dy5 99.37(15) . .
O24 Dy8 Dy5 85.27(18) . .
O29 Dy8 Dy5 128.04(18) . .
O10 Dy8 Dy5 34.72(19) . .
N11 Dy8 Dy5 150.3(2) . .
Dy6 Dy8 Dy5 58.991(14) . .
Dy7 Dy8 Dy5 56.729(13) . .
O55 Dy9 O13 75.4(3) . .
O55 Dy9 O15 112.0(2) . .
O13 Dy9 O15 75.7(2) . .
O55 Dy9 O12 142.1(2) . .
O13 Dy9 O12 68.3(3) . .
O15 Dy9 O12 69.4(2) . .
O55 Dy9 O37 72.8(2) . 2_756
O13 Dy9 O37 124.6(2) . 2_756
O15 Dy9 O37 75.9(2) . 2_756
O12 Dy9 O37 138.2(2) . 2_756
O55 Dy9 O30 140.7(3) . .
O13 Dy9 O30 143.5(3) . .
O15 Dy9 O30 89.5(2) . .
O12 Dy9 O30 75.3(2) . .
O37 Dy9 O30 81.9(2) 2_756 .
O55 Dy9 O34 88.0(3) . .
O13 Dy9 O34 81.4(2) . .
O15 Dy9 O34 144.1(3) . .
O12 Dy9 O34 76.6(2) . .
O37 Dy9 O34 139.9(3) 2_756 .
O30 Dy9 O34 92.9(2) . .
O55 Dy9 O3 77.5(2) . .
O13 Dy9 O3 138.6(2) . .
O15 Dy9 O3 144.3(2) . .
O12 Dy9 O3 124.8(2) . .
O37 Dy9 O3 74.6(2) 2_756 .
O30 Dy9 O3 67.0(2) . .
O34 Dy9 O3 67.0(2) . .
O55 Dy9 Dy10 80.76(17) . .
O13 Dy9 Dy10 40.35(16) . .
O15 Dy9 Dy10 40.79(16) . .
O12 Dy9 Dy10 78.59(16) . .
O37 Dy9 Dy10 90.20(16) 2_756 .
O30 Dy9 Dy10 129.67(17) . .
O34 Dy9 Dy10 121.66(16) . .
O3 Dy9 Dy10 156.35(18) . .
O55 Dy9 Dy12 143.24(17) . .
O13 Dy9 Dy12 78.6(2) . .
O15 Dy9 Dy12 35.22(19) . .
O12 Dy9 Dy12 36.95(14) . .
O37 Dy9 Dy12 102.36(18) 2_756 .
O30 Dy9 Dy12 70.71(18) . .
O34 Dy9 Dy12 113.3(2) . .
O3 Dy9 Dy12 137.58(17) . .
Dy10 Dy9 Dy12 62.655(15) . .
O55 Dy9 Dy11 106.95(18) . .
O13 Dy9 Dy11 34.2(2) . .
O15 Dy9 Dy11 75.74(17) . .
O12 Dy9 Dy11 35.26(15) . .
O37 Dy9 Dy11 148.95(16) 2_756 .
O30 Dy9 Dy11 110.11(19) . .
O34 Dy9 Dy11 69.79(18) . .
O3 Dy9 Dy11 136.34(15) . .
Dy10 Dy9 Dy11 59.795(15) . .
Dy12 Dy9 Dy11 58.550(14) . .
O58 Dy10 O54 101.1(3) . .
O58 Dy10 O13 75.6(3) . .
O54 Dy10 O13 73.1(3) . .
O58 Dy10 O38 135.2(3) . .
O54 Dy10 O38 74.2(3) . .
O13 Dy10 O38 138.9(3) . .
O58 Dy10 O14 90.6(3) . .
O54 Dy10 O14 138.6(3) . .
O13 Dy10 O14 71.7(3) . .
O38 Dy10 O14 122.8(3) . .
O58 Dy10 O15 147.9(3) . .
O54 Dy10 O15 81.6(3) . .
O13 Dy10 O15 74.7(2) . .
O38 Dy10 O15 76.5(2) . .
O14 Dy10 O15 68.8(3) . .
O58 Dy10 O67 76.6(3) . .
O54 Dy10 O67 140.4(3) . .
O13 Dy10 O67 140.2(2) . .
O38 Dy10 O67 80.3(2) . .
O14 Dy10 O67 80.8(3) . .
O15 Dy10 O67 121.3(3) . .
O58 Dy10 N23 72.8(3) . .
O54 Dy10 N23 69.1(3) . .
O13 Dy10 N23 123.9(3) . .
O38 Dy10 N23 63.9(3) . .
O14 Dy10 N23 151.2(3) . .
O15 Dy10 N23 135.4(3) . .
O67 Dy10 N23 72.6(3) . .
O58 Dy10 Dy9 114.57(19) . .
O54 Dy10 Dy9 58.7(2) . .
O13 Dy10 Dy9 39.92(16) . .
O38 Dy10 Dy9 100.88(18) . .
O14 Dy10 Dy9 80.34(18) . .
O15 Dy10 Dy9 40.09(16) . .
O67 Dy10 Dy9 158.1(2) . .
N23 Dy10 Dy9 127.8(2) . .
O58 Dy10 Dy11 70.7(2) . .
O54 Dy10 Dy11 110.26(18) . .
O13 Dy10 Dy11 37.2(2) . .
O38 Dy10 Dy11 153.49(19) . .
O14 Dy10 Dy11 37.37(16) . .
O15 Dy10 Dy11 78.32(16) . .
O67 Dy10 Dy11 106.12(18) . .
N23 Dy10 Dy11 142.6(2) . .
Dy9 Dy10 Dy11 63.613(14) . .
O58 Dy10 Dy12 125.6(2) . .
O54 Dy10 Dy12 114.2(2) . .
O13 Dy10 Dy12 76.83(19) . .
O38 Dy10 Dy12 94.83(19) . .
O14 Dy10 Dy12 36.11(17) . .
O15 Dy10 Dy12 34.03(19) . .
O67 Dy10 Dy12 97.5(2) . .
N23 Dy10 Dy12 157.4(2) . .
Dy9 Dy10 Dy12 60.660(15) . .
Dy11 Dy10 Dy12 59.106(14) . .
O59 Dy11 O13 76.2(3) . .
O59 Dy11 O14 92.0(3) . .
O13 Dy11 O14 72.9(3) . .
O59 Dy11 O56 138.3(3) . .
O13 Dy11 O56 145.3(3) . .
O14 Dy11 O56 97.6(3) . .
O59 Dy11 O35 104.3(3) . .
O13 Dy11 O35 81.4(3) . .
O14 Dy11 O35 145.2(3) . .
O56 Dy11 O35 90.4(3) . .
O59 Dy11 O12 143.6(3) . .
O13 Dy11 O12 68.2(2) . .
O14 Dy11 O12 71.2(2) . .
O56 Dy11 O12 77.2(3) . .
O35 Dy11 O12 77.8(2) . .
O59 Dy11 O65 74.0(3) . .
O13 Dy11 O65 130.6(3) . .
O14 Dy11 O65 145.5(3) . .
O56 Dy11 O65 75.4(3) . .
O35 Dy11 O65 69.3(3) . .
O12 Dy11 O65 136.5(2) . .
O59 Dy11 O66 73.5(4) . .
O13 Dy11 O66 131.2(3) . .
O14 Dy11 O66 70.9(3) . .
O56 Dy11 O66 71.7(3) . .
O35 Dy11 O66 143.0(3) . .
O12 Dy11 O66 126.2(3) . .
O65 Dy11 O66 74.9(3) . .
O59 Dy11 Dy12 129.1(2) . .
O13 Dy11 Dy12 79.32(17) . .
O14 Dy11 Dy12 37.87(18) . .
O56 Dy11 Dy12 73.90(18) . .
O35 Dy11 Dy12 115.18(18) . .
O12 Dy11 Dy12 37.63(15) . .
O65 Dy11 Dy12 149.0(2) . .
O66 Dy11 Dy12 91.2(2) . .
O59 Dy11 Dy10 71.7(2) . .
O13 Dy11 Dy10 37.80(17) . .
O14 Dy11 Dy10 38.1(2) . .
O56 Dy11 Dy10 133.80(18) . .
O35 Dy11 Dy10 119.0(2) . .
O12 Dy11 Dy10 75.70(15) . .
O65 Dy11 Dy10 145.66(19) . .
O66 Dy11 Dy10 95.8(2) . .
Dy12 Dy11 Dy10 61.778(15) . .
O59 Dy11 Dy9 110.4(2) . .
O13 Dy11 Dy9 34.40(17) . .
O14 Dy11 Dy9 75.0(2) . .
O56 Dy11 Dy9 111.2(2) . .
O35 Dy11 Dy9 70.52(18) . .
O12 Dy11 Dy9 34.97(17) . .
O65 Dy11 Dy9 139.27(19) . .
O66 Dy11 Dy9 145.8(2) . .
Dy12 Dy11 Dy9 59.278(14) . .
Dy10 Dy11 Dy9 56.592(14) . .
O15 Dy12 O57 145.9(3) . .
O15 Dy12 O12 70.6(2) . .
O57 Dy12 O12 78.6(3) . .
O15 Dy12 O14 70.6(3) . .
O57 Dy12 O14 86.2(3) . .
O12 Dy12 O14 71.0(2) . .
O15 Dy12 O36 78.3(2) . .
O57 Dy12 O36 135.4(3) . .
O12 Dy12 O36 134.4(2) . .
O14 Dy12 O36 128.1(2) . .
O15 Dy12 O39 111.0(3) . 2_756
O57 Dy12 O39 82.6(3) . 2_756
O12 Dy12 O39 137.9(2) . 2_756
O14 Dy12 O39 70.5(3) . 2_756
O36 Dy12 O39 83.9(2) . 2_756
O15 Dy12 O31 94.4(3) . .
O57 Dy12 O31 90.8(3) . .
O12 Dy12 O31 74.3(2) . .
O14 Dy12 O31 145.1(2) . .
O36 Dy12 O31 75.8(2) . .
O39 Dy12 O31 143.5(3) 2_756 .
O15 Dy12 N21 141.7(3) . .
O57 Dy12 N21 71.8(3) . .
O12 Dy12 N21 134.9(3) . .
O14 Dy12 N21 137.4(3) . .
O36 Dy12 N21 63.6(3) . .
O39 Dy12 N21 70.9(3) 2_756 .
O31 Dy12 N21 73.0(3) . .
O15 Dy12 Dy11 79.41(15) . .
O57 Dy12 Dy11 67.3(2) . .
O12 Dy12 Dy11 38.03(16) . .
O14 Dy12 Dy11 37.33(16) . .
O36 Dy12 Dy11 157.31(19) . .
O39 Dy12 Dy11 99.93(18) 2_756 .
O31 Dy12 Dy11 110.51(16) . .
N21 Dy12 Dy11 138.9(2) . .
O15 Dy12 Dy9 36.40(16) . .
O57 Dy12 Dy9 115.52(19) . .
O12 Dy12 Dy9 37.03(17) . .
O14 Dy12 Dy9 77.1(2) . .
O36 Dy12 Dy9 101.11(18) . .
O39 Dy12 Dy9 141.6(2) 2_756 .
O31 Dy12 Dy9 73.01(19) . .
N21 Dy12 Dy9 145.3(2) . .
Dy11 Dy12 Dy9 62.172(15) . .
O15 Dy12 Dy10 35.73(16) . .
O57 Dy12 Dy10 121.5(2) . .
O12 Dy12 Dy10 73.80(17) . .
O14 Dy12 Dy10 36.2(2) . .
O36 Dy12 Dy10 99.36(19) . .
O39 Dy12 Dy10 84.9(2) 2_756 .
O31 Dy12 Dy10 127.7(2) . .
N21 Dy12 Dy10 151.22(19) . .
Dy11 Dy12 Dy10 59.116(15) . .
Dy9 Dy12 Dy10 56.685(14) . .
O1 Zn1 O1 85.3(3) 2_756 .
O1 Zn1 N1 150.9(3) 2_756 .
O1 Zn1 N1 96.4(3) . .
O1 Zn1 N1 96.4(3) 2_756 2_756
O1 Zn1 N1 150.9(3) . 2_756
N1 Zn1 N1 95.9(5) . 2_756
O1 Zn1 O16 77.2(2) 2_756 .
O1 Zn1 O16 108.4(2) . .
N1 Zn1 O16 74.7(3) . .
N1 Zn1 O16 100.3(3) 2_756 .
O1 Zn1 O16 108.4(2) 2_756 2_756
O1 Zn1 O16 77.2(2) . 2_756
N1 Zn1 O16 100.3(3) . 2_756
N1 Zn1 O16 74.7(3) 2_756 2_756
O16 Zn1 O16 172.7(3) . 2_756
O1 Zn2 O1 85.0(3) 2_756 .
O1 Zn2 N3 98.3(3) 2_756 2_756
O1 Zn2 N3 154.0(3) . 2_756
O1 Zn2 N3 154.0(3) 2_756 .
O1 Zn2 N3 98.3(3) . .
N3 Zn2 N3 90.0(4) 2_756 .
O1 Zn2 O18 79.4(2) 2_756 .
O1 Zn2 O18 112.2(2) . .
N3 Zn2 O18 93.7(3) 2_756 .
N3 Zn2 O18 75.5(3) . .
O1 Zn2 O18 112.2(2) 2_756 2_756
O1 Zn2 O18 79.4(2) . 2_756
N3 Zn2 O18 75.5(3) 2_756 2_756
N3 Zn2 O18 93.7(3) . 2_756
O18 Zn2 O18 164.9(3) . 2_756
O3 Zn3 O2 83.6(3) . .
O3 Zn3 N15 97.6(3) . .
O2 Zn3 N15 150.6(3) . .
O3 Zn3 N13 149.9(3) . .
O2 Zn3 N13 97.5(3) . .
N15 Zn3 N13 95.8(3) . .
O3 Zn3 O30 77.2(3) . .
O2 Zn3 O30 109.2(3) . .
N15 Zn3 O30 99.7(3) . .
N13 Zn3 O30 74.1(3) . .
O3 Zn3 O28 109.6(3) . .
O2 Zn3 O28 78.7(3) . .
N15 Zn3 O28 73.2(3) . .
N13 Zn3 O28 100.0(3) . .
O30 Zn3 O28 170.5(2) . .
O3 Zn3 Zn4 41.81(17) . .
O2 Zn3 Zn4 41.78(19) . .
N15 Zn3 Zn4 132.2(3) . .
N13 Zn3 Zn4 132.0(2) . .
O30 Zn3 Zn4 94.24(18) . .
O28 Zn3 Zn4 95.20(16) . .
O2 Zn4 O3 83.9(3) . .
O2 Zn4 N19 97.1(3) . .
O3 Zn4 N19 153.8(3) . .
O2 Zn4 O34 111.5(3) . .
O3 Zn4 O34 78.9(3) . .
N19 Zn4 O34 76.4(3) . .
O2 Zn4 N17 154.5(3) . .
O3 Zn4 N17 96.9(3) . .
N19 Zn4 N17 93.3(4) . .
O34 Zn4 N17 93.6(3) . .
O2 Zn4 O32 79.1(3) . .
O3 Zn4 O32 111.6(3) . .
N19 Zn4 O32 94.3(3) . .
O34 Zn4 O32 166.4(3) . .
N17 Zn4 O32 76.9(3) . .
O2 Zn4 Zn3 42.21(17) . .
O3 Zn4 Zn3 41.65(19) . .
N19 Zn4 Zn3 133.6(3) . .
O34 Zn4 Zn3 96.70(18) . .
N17 Zn4 Zn3 133.1(3) . .
O32 Zn4 Zn3 96.87(18) . .
O68 Cl1 O71 122.0(10) . .
O68 Cl1 O70 102.3(12) . .
O71 Cl1 O70 114.8(12) . .
O68 Cl1 O69 105.1(11) . .
O71 Cl1 O69 109.4(14) . .
O70 Cl1 O69 100.7(12) . .
O72 Cl2 O74 108.6(15) . .
O72 Cl2 O73 109.2(12) . .
O74 Cl2 O73 116.0(18) . .
O72 Cl2 O75 109.0(13) . .
O74 Cl2 O75 110.9(13) . .
O73 Cl2 O75 102.9(13) . .
O77 Cl3 O77 179.2(11) . 2_756
O77 Cl3 O78 112.0(7) . .
O77 Cl3 O78 68.7(8) 2_756 .
O77 Cl3 O78 68.7(8) . 2_756
O77 Cl3 O78 112.0(7) 2_756 2_756
O78 Cl3 O78 53.8(9) . 2_756
O77 Cl3 O79 70.3(7) . 2_756
O77 Cl3 O79 109.2(8) 2_756 2_756
O78 Cl3 O79 151.4(6) . 2_756
O78 Cl3 O79 105.8(6) 2_756 2_756
O77 Cl3 O79 109.2(7) . .
O77 Cl3 O79 70.3(7) 2_756 .
O78 Cl3 O79 105.8(6) . .
O78 Cl3 O79 151.4(6) 2_756 .
O79 Cl3 O79 99.7(9) 2_756 .
O77 Cl3 O76 66.7(7) . 2_756
O77 Cl3 O76 113.2(7) 2_756 2_756
O78 Cl3 O76 96.5(7) . 2_756
O78 Cl3 O76 106.7(8) 2_756 2_756
O79 Cl3 O76 109.7(7) 2_756 2_756
O79 Cl3 O76 51.2(8) . 2_756
O77 Cl3 O76 113.2(7) . .
O77 Cl3 O76 66.7(7) 2_756 .
O78 Cl3 O76 106.7(8) . .
O78 Cl3 O76 96.5(7) 2_756 .
O79 Cl3 O76 51.2(8) 2_756 .
O79 Cl3 O76 109.7(6) . .
O76 Cl3 O76 154.1(11) 2_756 .
O88 Cl4 O90 120.7(8) . .
O88 Cl4 O91 113.1(8) . .
O90 Cl4 O91 117.7(7) . .
O88 Cl4 O89 116.6(8) . .
O90 Cl4 O89 87.1(14) . .
O91 Cl4 O89 95.7(12) . .
C2 N1 C5 115.2(10) . .
C2 N1 Zn1 116.7(6) . .
C5 N1 Zn1 127.3(8) . .
C3 N2 C4 116.9(12) . .
C7 N3 C10 117.1(9) . .
C7 N3 Zn2 114.6(6) . .
C10 N3 Zn2 127.7(7) . .
C9 N4 C8 114.2(11) . .
C22 N5 C25 118.3(10) . .
C22 N5 Dy4 113.5(7) . .
C25 N5 Dy4 128.2(7) . .
C23 N6 C24 114.9(10) . .
C12 N7 C15 117.0(10) . .
C12 N7 Dy3 114.0(7) . .
C15 N7 Dy3 129.0(8) . .
C14 N8 C13 115.7(11) . .
C17 N9 C20 118.2(10) . .
C17 N9 Dy5 112.7(6) . .
C20 N9 Dy5 129.0(8) . .
C18 N10 C19 117.0(11) . .
C30 N11 C27 116.7(10) . .
C30 N11 Dy8 127.3(7) . .
C27 N11 Dy8 115.1(7) . .
C29 N12 C28 116.6(11) . .
C37 N13 C40 120.3(12) . .
C37 N13 Zn3 115.8(7) . .
C40 N13 Zn3 123.0(9) . .
C38 N14 C39 116.2(12) . .
C32 N15 C35 119.6(10) . .
C32 N15 Zn3 116.3(6) . .
C35 N15 Zn3 123.4(8) . .
C33 N16 C34 115.2(12) . .
C45 N17 C42 117.8(12) . .
C45 N17 Zn4 129.3(10) . .
C42 N17 Zn4 112.9(8) . .
C43 N18 C44 118.3(15) . .
C50 N19 C47 117.1(10) . .
C50 N19 Zn4 128.9(8) . .
C47 N19 Zn4 114.0(7) . .
C49 N20 C48 115.4(12) . .
C60 N21 C57 117.4(11) . .
C60 N21 Dy12 127.5(7) . .
C57 N21 Dy12 115.1(8) . .
C59 N22 C58 118.2(12) . .
C55 N23 C52 118.4(12) . .
C55 N23 Dy10 128.4(9) . .
C52 N23 Dy10 113.0(8) . .
C54 N24 C53 115.7(14) . .
Zn1 O1 Zn2 94.9(3) . .
Zn1 O1 Dy1 110.0(3) . 2_756
Zn2 O1 Dy1 107.1(3) . 2_756
Zn4 O2 Zn3 96.0(3) . .
Zn4 O2 Dy7 107.9(3) . .
Zn3 O2 Dy7 109.2(3) . .
Zn3 O3 Zn4 96.5(3) . .
Zn3 O3 Dy9 110.2(3) . .
Zn4 O3 Dy9 107.9(3) . .
Dy4 O4 Dy2 106.1(3) . .
Dy4 O4 Dy3 109.1(3) . .
Dy2 O4 Dy3 104.5(2) . .
Dy2 O5 Dy1 112.8(3) . .
Dy2 O5 Dy4 105.1(2) . .
Dy1 O5 Dy4 100.2(2) . .
Dy3 O6 Dy1 105.9(2) . .
Dy3 O6 Dy2 104.7(2) . .
Dy1 O6 Dy2 109.6(3) . .
Dy3 O7 Dy1 107.6(2) . .
Dy3 O7 Dy4 109.8(2) . .
Dy1 O7 Dy4 99.2(2) . .
Dy8 O8 Dy7 107.3(3) . .
Dy8 O8 Dy5 110.4(3) . .
Dy7 O8 Dy5 99.4(2) . .
Dy6 O9 Dy7 112.3(3) . .
Dy6 O9 Dy5 105.7(3) . .
Dy7 O9 Dy5 99.7(2) . .
Dy6 O10 Dy5 107.8(3) . .
Dy6 O10 Dy8 104.7(3) . .
Dy5 O10 Dy8 108.8(3) . .
Dy8 O11 Dy6 104.9(3) . .
Dy8 O11 Dy7 105.6(3) . .
Dy6 O11 Dy7 108.8(3) . .
Dy12 O12 Dy9 106.0(2) . .
Dy12 O12 Dy11 104.3(3) . .
Dy9 O12 Dy11 109.8(3) . .
Dy11 O13 Dy9 111.4(3) . .
Dy11 O13 Dy10 105.0(3) . .
Dy9 O13 Dy10 99.7(2) . .
Dy11 O14 Dy12 104.8(3) . .
Dy11 O14 Dy10 104.6(3) . .
Dy12 O14 Dy10 107.7(3) . .
Dy12 O15 Dy9 108.4(3) . .
Dy12 O15 Dy10 110.2(3) . .
Dy9 O15 Dy10 99.1(2) . .
C1 O16 Zn1 117.2(5) . .
C1 O16 Dy1 135.6(6) . .
Zn1 O16 Dy1 105.6(3) . .
C1 O17 Dy3 130.8(6) . .
C6 O18 Zn2 116.9(5) . .
C6 O18 Dy1 137.5(5) . .
Zn2 O18 Dy1 105.3(3) . .
C6 O19 Dy2 136.1(6) . .
C11 O20 Dy7 138.8(6) . .
C11 O21 Dy3 125.9(7) . .
C16 O22 Dy5 122.8(6) . .
C16 O23 Dy3 113.8(6) . .
C21 O24 Dy8 115.2(7) . .
C21 O25 Dy4 119.6(6) . .
C26 O26 Dy8 127.7(6) . .
C26 O27 Dy1 138.2(6) . .
C31 O28 Zn3 118.0(6) . .
C31 O28 Dy7 135.9(6) . .
Zn3 O28 Dy7 103.7(3) . .
C31 O29 Dy8 132.1(6) . .
C36 O30 Zn3 115.5(6) . .
C36 O30 Dy9 136.8(7) . .
Zn3 O30 Dy9 105.7(3) . .
C36 O31 Dy12 134.0(7) . .
C41 O32 Zn4 118.6(7) . .
C41 O32 Dy7 135.1(7) . .
Zn4 O32 Dy7 105.4(3) . .
C41 O33 Dy6 136.5(7) . .
C46 O34 Zn4 117.3(6) . .
C46 O34 Dy9 136.0(7) . .
Zn4 O34 Dy9 106.2(3) . .
C46 O35 Dy11 136.3(6) . .
C56 O36 Dy12 126.8(7) . .
C56 O37 Dy9 140.4(7) . 2_756
C51 O38 Dy10 120.3(7) . .
C51 O39 Dy12 118.0(8) . 2_756
C61 O40 Dy3 140.2(8) . .
C61 O41 Dy2 129.7(8) . .
C63 O42 Dy4 136.2(8) . .
C63 O43 Dy2 132.5(7) . .
C65 O44 Dy4 139.9(8) . .
C65 O45 Dy1 112.3(7) . .
C74 O46 Dy7 115.3(6) . .
C74 O47 Dy5 143.0(8) . .
C69 O48 Dy5 135.6(7) . .
C69 O49 Dy6 134.7(8) . .
C71 O50 Dy8 142.3(8) . .
C71 O51 Dy6 130.0(8) . .
C67 O52 Dy5 127.3(7) . .
C77 O54 Dy10 143.3(8) . .
C77 O55 Dy9 110.8(7) . .
C75 O56 Dy11 127.6(8) . .
C75 O57 Dy12 137.9(9) . .
C79 O58 Dy10 135.6(8) . .
C79 O59 Dy11 133.1(8) . .
C83 O62 Dy4 126.7(6) . .
O79 O76 Cl3 64.4(6) 2_756 .
O79 O76 O77 111.1(8) 2_756 2_756
Cl3 O76 O77 56.0(4) . 2_756
Cl3 O77 O76 57.3(4) . 2_756
Cl3 O77 O78 56.2(6) . 2_756
O76 O77 O78 92.9(7) 2_756 2_756
Cl3 O77 O79 55.4(5) . 2_756
O76 O77 O79 94.1(7) 2_756 2_756
O78 O77 O79 89.6(8) 2_756 2_756
O78 O78 Cl3 63.1(5) 2_756 .
O78 O78 O77 108.4(8) 2_756 2_756
Cl3 O78 O77 55.1(5) . 2_756
O76 O79 Cl3 64.4(6) 2_756 .
O76 O79 O77 110.5(8) 2_756 2_756
Cl3 O79 O77 54.3(4) . 2_756
O16 C1 O17 128.9(9) . .
O16 C1 C2 115.1(8) . .
O17 C1 C2 116.0(9) . .
N1 C2 C3 120.8(9) . .
N1 C2 C1 114.6(10) . .
C3 C2 C1 124.6(10) . .
N2 C3 C2 122.8(12) . .
N2 C4 C5 121.5(11) . .
N1 C5 C4 122.2(12) . .
O19 C6 O18 126.2(8) . .
O19 C6 C7 117.5(9) . .
O18 C6 C7 116.3(8) . .
C8 C7 N3 121.2(9) . .
C8 C7 C6 122.7(9) . .
N3 C7 C6 116.1(9) . .
C7 C8 N4 122.9(10) . .
N4 C9 C10 123.3(10) . .
N3 C10 C9 121.2(9) . .
O21 C11 O20 125.7(10) . .
O21 C11 C12 117.5(9) . .
O20 C11 C12 116.7(9) . .
N7 C12 C13 120.5(11) . .
N7 C12 C11 117.8(9) . .
C13 C12 C11 121.5(9) . .
N8 C13 C12 121.6(11) . .
N8 C14 C15 121.4(12) . .
N7 C15 C14 123.3(12) . .
O23 C16 O22 128.3(8) . .
O23 C16 C17 117.6(9) . .
O22 C16 C17 114.0(9) . .
N9 C17 C18 122.9(9) . .
N9 C17 C16 117.7(9) . .
C18 C17 C16 119.3(9) . .
N10 C18 C17 119.2(12) . .
N10 C19 C20 121.5(11) . .
N9 C20 C19 121.0(12) . .
O25 C21 O24 122.9(9) . .
O25 C21 C22 119.6(10) . .
O24 C21 C22 117.5(10) . .
N5 C22 C23 120.7(11) . .
N5 C22 C21 115.5(10) . .
C23 C22 C21 123.9(11) . .
N6 C23 C22 123.6(11) . .
N6 C24 C25 124.6(11) . .
N5 C25 C24 117.8(11) . .
O27 C26 O26 128.8(10) . .
O27 C26 C27 115.3(8) . .
O26 C26 C27 115.9(8) . .
N11 C27 C28 123.1(11) . .
N11 C27 C26 115.5(9) . .
C28 C27 C26 121.4(9) . .
C27 C28 N12 120.3(11) . .
N12 C29 C30 120.8(14) . .
N11 C30 C29 122.4(12) . .
O28 C31 O29 127.0(9) . .
O28 C31 C32 113.4(10) . .
O29 C31 C32 119.6(9) . .
N15 C32 C33 118.0(10) . .
N15 C32 C31 117.7(10) . .
C33 C32 C31 124.2(11) . .
N16 C33 C32 123.8(13) . .
N16 C34 C35 124.4(11) . .
N15 C35 C34 118.4(11) . .
O31 C36 O30 123.3(10) . .
O31 C36 C37 120.9(11) . .
O30 C36 C37 115.8(10) . .
N13 C37 C38 118.4(10) . .
N13 C37 C36 116.9(11) . .
C38 C37 C36 124.7(11) . .
N14 C38 C37 125.6(13) . .
N14 C39 C40 122.2(10) . .
N13 C40 C39 117.1(13) . .
O33 C41 O32 127.5(10) . .
O33 C41 C42 121.1(11) . .
O32 C41 C42 111.4(10) . .
N17 C42 C43 123.7(13) . .
N17 C42 C41 120.0(12) . .
C43 C42 C41 116.2(13) . .
N18 C43 C42 115.4(17) . .
N18 C44 C45 121.8(14) . .
N17 C45 C44 120.0(15) . .
O35 C46 O34 126.6(9) . .
O35 C46 C47 117.8(10) . .
O34 C46 C47 115.5(10) . .
N19 C47 C48 121.3(11) . .
N19 C47 C46 116.7(11) . .
C48 C47 C46 122.0(13) . .
N20 C48 C47 121.2(14) . .
N20 C49 C50 125.5(12) . .
N19 C50 C49 119.1(12) . .
O38 C51 O39 121.7(10) . .
O38 C51 C52 120.6(11) . .
O39 C51 C52 117.6(11) . .
C53 C52 N23 122.5(12) . .
C53 C52 C51 122.9(11) . .
N23 C52 C51 114.1(11) . .
N24 C53 C52 120.5(13) . .
N24 C54 C55 126.0(14) . .
N23 C55 C54 116.5(14) . .
O37 C56 O36 125.6(10) . .
O37 C56 C57 117.7(10) . .
O36 C56 C57 116.7(8) . .
C58 C57 N21 123.3(12) . .
C58 C57 C56 120.3(10) . .
N21 C57 C56 116.3(10) . .
C57 C58 N22 118.9(11) . .
N22 C59 C60 120.9(15) . .
N21 C60 C59 120.7(12) . .
O41 C61 O40 126.6(12) . .
O41 C61 C62 119.8(11) . .
O40 C61 C62 113.5(11) . .
O42 C63 O43 127.2(11) . .
O42 C63 C64 114.0(12) . .
O43 C63 C64 118.8(11) . .
O44 C65 O45 125.6(11) . .
O44 C65 C66 117.3(10) . .
O45 C65 C66 117.2(9) . .
O53 C67 C87 117.2(10) . .
O53 C67 O52 108.3(9) . .
C87 C67 O52 134.4(12) . .
O49 C69 O48 126.9(10) . .
O49 C69 C70 122.1(13) . .
O48 C69 C70 111.0(12) . .
O51 C71 O50 122.4(11) . .
O51 C71 C72 118.8(12) . .
O50 C71 C72 118.7(11) . .
O46 C74 O47 121.9(10) . .
O46 C74 C73 119.2(10) . .
O47 C74 C73 118.9(9) . .
O56 C75 O57 127.4(13) . .
O56 C75 C76 118.0(11) . .
O57 C75 C76 114.2(12) . .
O54 C77 O55 128.1(13) . .
O54 C77 C78 118.8(12) . .
O55 C77 C78 113.0(11) . .
O59 C79 O58 128.6(12) . .
O59 C79 C80 115.1(12) . .
O58 C79 C80 116.1(13) . .
O96 C83 C84 135.9(15) . .
O96 C83 O62 99.7(10) . .
C84 C83 O62 123.4(13) . .
O86 C85 O87 126.9(12) . .
O86 C85 C86 104.6(16) . .
O87 C85 C86 119.8(15) . .

loop_
_geom_bond_atom_site_label_1
_geom_bond_atom_site_label_2
_geom_bond_distance
_geom_bond_site_symmetry_2
Dy1 O5 2.339(6) .
Dy1 O7 2.349(5) .
Dy1 O45 2.355(7) .
Dy1 O6 2.375(7) .
Dy1 O27 2.393(7) .
Dy1 O18 2.405(6) .
Dy1 O16 2.412(6) .
Dy1 O1 2.425(6) 2_756
Dy1 Dy4 3.6070(6) .
Dy1 Dy3 3.7671(7) .
Dy1 Dy2 3.8944(7) .
Dy2 O41 2.319(8) .
Dy2 O5 2.336(7) .
Dy2 O4 2.341(6) .
Dy2 O43 2.341(7) .
Dy2 O19 2.372(6) .
Dy2 O6 2.390(6) .
Dy2 O60 2.414(7) .
Dy2 O61 2.478(7) .
Dy2 Dy4 3.7294(7) .
Dy2 Dy3 3.7499(7) .
Dy3 O40 2.283(8) .
Dy3 O7 2.318(7) .
Dy3 O6 2.346(6) .
Dy3 O21 2.390(7) .
Dy3 O23 2.394(6) .
Dy3 O4 2.403(6) .
Dy3 O17 2.427(6) .
Dy3 N7 2.654(9) .
Dy3 Dy4 3.8503(7) .
Dy4 O42 2.307(7) .
Dy4 O4 2.325(7) .
Dy4 O62 2.350(7) .
Dy4 O44 2.351(8) .
Dy4 O5 2.363(6) .
Dy4 O7 2.388(6) .
Dy4 O25 2.392(7) .
Dy4 N5 2.610(8) .
Dy5 O48 2.279(7) .
Dy5 O10 2.314(8) .
Dy5 O47 2.340(8) .
Dy5 O22 2.356(7) .
Dy5 O52 2.359(7) .
Dy5 O9 2.373(7) .
Dy5 O8 2.376(5) .
Dy5 N9 2.643(9) .
Dy5 Dy7 3.6167(7) .
Dy5 Dy6 3.7389(8) .
Dy5 Dy8 3.8469(7) .
Dy6 O10 2.313(7) .
Dy6 O9 2.318(8) .
Dy6 O33 2.341(8) .
Dy6 O49 2.351(8) .
Dy6 O51 2.355(9) .
Dy6 O11 2.387(6) .
Dy6 O64 2.424(10) .
Dy6 O63 2.463(9) .
Dy6 Dy8 3.7448(7) .
Dy6 Dy7 3.8858(8) .
Dy7 O9 2.359(6) .
Dy7 O8 2.366(6) .
Dy7 O46 2.375(7) .
Dy7 O11 2.390(8) .
Dy7 O20 2.393(7) .
Dy7 O32 2.403(7) .
Dy7 O2 2.426(7) .
Dy7 O28 2.439(6) .
Dy7 Dy8 3.7644(7) .
Dy8 O8 2.308(7) .
Dy8 O50 2.314(8) .
Dy8 O11 2.334(7) .
Dy8 O26 2.378(6) .
Dy8 O24 2.383(7) .
Dy8 O29 2.404(6) .
Dy8 O10 2.417(6) .
Dy8 N11 2.634(8) .
Dy9 O55 2.352(8) .
Dy9 O13 2.356(7) .
Dy9 O15 2.361(7) .
Dy9 O12 2.366(7) .
Dy9 O37 2.393(7) 2_756
Dy9 O30 2.405(7) .
Dy9 O34 2.406(6) .
Dy9 O3 2.424(7) .
Dy9 Dy10 3.6192(7) .
Dy9 Dy12 3.7754(8) .
Dy9 Dy11 3.8838(8) .
Dy10 O58 2.296(8) .
Dy10 O54 2.334(9) .
Dy10 O13 2.377(6) .
Dy10 O38 2.385(7) .
Dy10 O14 2.387(9) .
Dy10 O15 2.395(7) .
Dy10 O67 2.399(8) .
Dy10 N23 2.606(11) .
Dy10 Dy11 3.7469(8) .
Dy10 Dy12 3.8470(8) .
Dy11 O59 2.331(9) .
Dy11 O13 2.346(8) .
Dy11 O14 2.350(6) .
Dy11 O56 2.355(9) .
Dy11 O35 2.374(7) .
Dy11 O12 2.382(6) .
Dy11 O65 2.433(7) .
Dy11 O66 2.467(10) .
Dy11 Dy12 3.7465(7) .
Dy12 O15 2.294(8) .
Dy12 O57 2.298(8) .
Dy12 O12 2.361(6) .
Dy12 O14 2.379(7) .
Dy12 O36 2.383(6) .
Dy12 O39 2.396(8) 2_756
Dy12 O31 2.435(7) .
Dy12 N21 2.630(10) .
Zn1 O1 2.073(6) 2_756
Zn1 O1 2.073(6) .
Zn1 N1 2.108(9) .
Zn1 N1 2.108(9) 2_756
Zn1 O16 2.216(6) .
Zn1 O16 2.216(6) 2_756
Zn2 O1 2.079(6) 2_756
Zn2 O1 2.079(6) .
Zn2 N3 2.151(8) 2_756
Zn2 N3 2.151(8) .
Zn2 O18 2.158(6) .
Zn2 O18 2.158(6) 2_756
Zn3 O3 2.055(7) .
Zn3 O2 2.076(6) .
Zn3 N15 2.138(9) .
Zn3 N13 2.155(10) .
Zn3 O30 2.211(7) .
Zn3 O28 2.231(7) .
Zn3 Zn4 3.0722(16) .
Zn4 O2 2.058(7) .
Zn4 O3 2.061(6) .
Zn4 N19 2.108(9) .
Zn4 O34 2.132(7) .
Zn4 N17 2.140(10) .
Zn4 O32 2.158(7) .
Cl1 O68 1.276(15) .
Cl1 O71 1.289(16) .
Cl1 O70 1.438(19) .
Cl1 O69 1.454(16) .
Cl2 O72 1.333(15) .
Cl2 O74 1.348(18) .
Cl2 O73 1.374(18) .
Cl2 O75 1.518(19) .
Cl3 O77 1.382(7) .
Cl3 O77 1.382(7) 2_756
Cl3 O78 1.399(7) .
Cl3 O78 1.399(7) 2_756
Cl3 O79 1.402(7) 2_756
Cl3 O79 1.402(7) .
Cl3 O76 1.402(6) 2_756
Cl3 O76 1.402(6) .
Cl4 O88 1.336(7) .
Cl4 O90 1.348(7) .
Cl4 O91 1.351(7) .
Cl4 O89 1.372(7) .
N1 C2 1.338(14) .
N1 C5 1.343(12) .
N2 C3 1.293(13) .
N2 C4 1.320(18) .
N3 C7 1.330(12) .
N3 C10 1.341(11) .
N4 C9 1.304(15) .
N4 C8 1.398(14) .
N5 C22 1.353(15) .
N5 C25 1.365(13) .
N6 C23 1.326(14) .
N6 C24 1.351(16) .
N7 C12 1.299(13) .
N7 C15 1.331(16) .
N8 C14 1.340(16) .
N8 C13 1.346(15) .
N9 C17 1.304(14) .
N9 C20 1.323(13) .
N10 C18 1.340(14) .
N10 C19 1.366(19) .
N11 C30 1.326(17) .
N11 C27 1.347(13) .
N12 C29 1.360(17) .
N12 C28 1.374(17) .
N13 C37 1.333(15) .
N13 C40 1.348(14) .
N14 C38 1.263(15) .
N14 C39 1.359(18) .
N15 C32 1.295(15) .
N15 C35 1.351(13) .
N16 C33 1.284(14) .
N16 C34 1.314(18) .
N17 C45 1.240(17) .
N17 C42 1.291(18) .
N18 C43 1.27(2) .
N18 C44 1.32(2) .
N19 C50 1.336(14) .
N19 C47 1.358(16) .
N20 C49 1.278(18) .
N20 C48 1.368(17) .
N21 C60 1.360(17) .
N21 C57 1.365(12) .
N22 C59 1.344(18) .
N22 C58 1.413(19) .
N23 C55 1.330(17) .
N23 C52 1.368(15) .
N24 C54 1.32(2) .
N24 C53 1.344(19) .
O1 Dy1 2.425(6) 2_756
O16 C1 1.239(12) .
O17 C1 1.261(11) .
O18 C6 1.268(11) .
O19 C6 1.252(11) .
O20 C11 1.265(12) .
O21 C11 1.237(11) .
O22 C16 1.271(13) .
O23 C16 1.224(13) .
O24 C21 1.269(13) .
O25 C21 1.259(13) .
O26 C26 1.257(11) .
O27 C26 1.247(11) .
O28 C31 1.246(13) .
O29 C31 1.252(13) .
O30 C36 1.326(14) .
O31 C36 1.262(13) .
O32 C41 1.260(14) .
O33 C41 1.227(14) .
O34 C46 1.272(13) .
O35 C46 1.260(13) .
O36 C56 1.284(12) .
O37 C56 1.233(11) .
O37 Dy9 2.393(7) 2_756
O38 C51 1.225(15) .
O39 C51 1.262(13) .
O39 Dy12 2.396(8) 2_756
O40 C61 1.273(14) .
O41 C61 1.210(14) .
O42 C63 1.249(14) .
O43 C63 1.269(16) .
O44 C65 1.237(12) .
O45 C65 1.241(12) .
O46 C74 1.249(12) .
O47 C74 1.273(12) .
O48 C69 1.262(15) .
O49 C69 1.220(16) .
O50 C71 1.238(13) .
O51 C71 1.230(13) .
O52 C67 1.404(14) .
O53 C67 1.264(9) .
O54 C77 1.206(15) .
O55 C77 1.270(14) .
O56 C75 1.241(15) .
O57 C75 1.267(12) .
O58 C79 1.269(14) .
O59 C79 1.235(16) .
O62 C83 1.640(18) .
O76 O79 1.212(18) 2_756
O76 O77 1.530(14) 2_756
O77 O76 1.530(14) 2_756
O77 O78 1.569(18) 2_756
O77 O79 1.603(16) 2_756
O78 O78 1.27(2) 2_756
O78 O77 1.569(18) 2_756
O79 O76 1.212(18) 2_756
O79 O77 1.603(16) 2_756
O81 C82 1.434(9) .
O82 C81 1.30(4) .
O86 C85 1.241(8) .
O87 C85 1.258(8) .
O96 C83 1.267(8) .
C1 C2 1.532(13) .
C2 C3 1.389(17) .
C4 C5 1.37(2) .
C6 C7 1.486(13) .
C7 C8 1.325(16) .
C9 C10 1.363(16) .
C11 C12 1.495(16) .
C12 C13 1.410(14) .
C14 C15 1.346(17) .
C16 C17 1.544(12) .
C17 C18 1.418(16) .
C19 C20 1.385(19) .
C21 C22 1.467(16) .
C22 C23 1.359(16) .
C24 C25 1.378(17) .
C26 C27 1.532(16) .
C27 C28 1.366(15) .
C29 C30 1.386(18) .
C31 C32 1.504(14) .
C32 C33 1.427(17) .
C34 C35 1.359(17) .
C36 C37 1.440(15) .
C37 C38 1.403(18) .
C39 C40 1.44(2) .
C41 C42 1.566(18) .
C42 C43 1.49(2) .
C44 C45 1.43(2) .
C46 C47 1.462(15) .
C47 C48 1.403(18) .
C49 C50 1.419(18) .
C51 C52 1.446(16) .
C52 C53 1.346(19) .
C54 C55 1.39(2) .
C56 C57 1.467(16) .
C57 C58 1.330(17) .
C59 C60 1.38(2) .
C61 C62 1.552(19) .
C63 C64 1.566(17) .
C65 C66 1.546(17) .
C67 C87 1.362(9) .
C69 C70 1.495(18) .
C71 C72 1.358(19) .
C73 C74 1.501(17) .
C75 C76 1.55(2) .
C77 C78 1.54(2) .
C79 C80 1.55(2) .
C83 C84 1.361(9) .
C85 C86 1.440(10) .
